data_7037736
loop_
_publ_author_name
'Whitehead, George F. S.'
'Ferrando-Soria, Jes\'us'
'Carthy, Laura'
'Pritchard, Robin G.'
'Teat, Simon J.'
'Timco, Grigore A.'
'Winpenny, Richard E. P.'

_publ_section_title
;
 Synthesis and reactions of N-heterocycle functionalised variants of
 heterometallic {Cr7Ni} rings.
;
_journal_issue 4
_journal_name_full 'Dalton transactions (Cambridge, England : 2003)'
_journal_page_first 1638
_journal_page_last 1647
_journal_paper_doi 10.1039/c5dt04062k
_journal_volume 45
_journal_year 2016
_chemical_formula_sum 'C212 H366 Cr14 Cu2 F16 N4 Ni2 O72'
_chemical_formula_weight 5399.59
_chemical_name_systematic '[nPr2NH2][Cr7NiF8(O2C5H9)(O2CC2H2C5H4N)]2[Cu2(O2C5H9)4]'
_space_group_crystal_system monoclinic
_space_group_IT_number 14
_space_group_name_Hall '-P 2ybc'
_space_group_name_H-M_alt 'P 1 21/c 1'
_symmetry_cell_setting monoclinic
_symmetry_space_group_name_Hall '-P 2ybc'
_symmetry_space_group_name_H-M 'P 1 21/c 1'
_atom_sites_solution_hydrogens geom
_audit_conform_dict_location ftp://ftp.iucr.org/pub/cif_core.dic
_audit_conform_dict_name cif_core.dic
_audit_conform_dict_version 2.4
_audit_creation_date 2013-08-08T13:25:17-00:00
_audit_creation_method 'WinGX routine CIF_UPDATE'
_audit_update_record
;
2015-09-14 deposited with the CCDC.
2015-12-21 downloaded from the CCDC.
;
_cell_angle_alpha 90
_cell_angle_beta 117.007(2)
_cell_angle_gamma 90
_cell_formula_units_Z 2
_cell_length_a 31.2667(15)
_cell_length_b 17.5635(9)
_cell_length_c 30.8297(15)
_cell_measurement_temperature 100(2)
_cell_volume 15084.0(13)
_computing_structure_refinement 'SHELXL-2012 (Sheldrick, 2012)'
_diffrn_ambient_temperature 100(2)
_diffrn_measured_fraction_theta_full 0.998
_diffrn_measured_fraction_theta_max 0.996
_diffrn_measurement_device_type 'Bruker APEX II CCD diffractometer'
_diffrn_measurement_method '\w rotation with narrow frames'
_diffrn_radiation_monochromator 'silicon 111'
_diffrn_radiation_type synchrotron
_diffrn_radiation_wavelength 0.7749
_diffrn_reflns_av_R_equivalents 0.0562
_diffrn_reflns_Laue_measured_fraction_full 0.998
_diffrn_reflns_Laue_measured_fraction_max 0.996
_diffrn_reflns_limit_h_max 39
_diffrn_reflns_limit_h_min -39
_diffrn_reflns_limit_k_max 21
_diffrn_reflns_limit_k_min -21
_diffrn_reflns_limit_l_max 38
_diffrn_reflns_limit_l_min -38
_diffrn_reflns_number 124616
_diffrn_reflns_point_group_measured_fraction_full 0.998
_diffrn_reflns_point_group_measured_fraction_max 0.996
_diffrn_reflns_theta_full 27.706
_diffrn_reflns_theta_max 29.036
_diffrn_reflns_theta_min 2.876
_exptl_absorpt_coefficient_mu 1.031
_exptl_absorpt_correction_T_max 0.7458
_exptl_absorpt_correction_T_min 0.6218
_exptl_absorpt_correction_type multi-scan
_exptl_crystal_colour green
_exptl_crystal_density_diffrn 1.189
_exptl_crystal_description block
_exptl_crystal_F_000 5672.0
_exptl_crystal_recrystallization_method 'Re-crystallisation from solvent: Acetone'
_exptl_crystal_size_max 0.25
_exptl_crystal_size_mid 0.2
_exptl_crystal_size_min 0.15
_refine_diff_density_max 2.362
_refine_diff_density_min -1.441
_refine_diff_density_rms 0.102
_refine_ls_extinction_method none
_refine_ls_goodness_of_fit_ref 1.017
_refine_ls_hydrogen_treatment constr
_refine_ls_matrix_type full
_refine_ls_number_parameters 1410
_refine_ls_number_reflns 30935
_refine_ls_number_restraints 671
_refine_ls_restrained_S_all 1.015
_refine_ls_R_factor_all 0.106
_refine_ls_R_factor_gt 0.0805
_refine_ls_shift/su_max 0.002
_refine_ls_shift/su_mean 0
_refine_ls_structure_factor_coef Fsqd
_refine_ls_weighting_details
;
 w=1/[\s^2^(Fo^2^)+(0.1496P)^2^+27.9790P]
 where P=(Fo^2^+2Fc^2^)/3
;
_refine_ls_weighting_scheme calc
_refine_ls_wR_factor_gt 0.2383
_refine_ls_wR_factor_ref 0.264
_reflns_number_gt 22178
_reflns_number_total 30935
_reflns_threshold_expression 'I > 2\s(I)'
_cod_data_source_file c5dt04062k2.cif
_cod_data_source_block lc104
_cod_depositor_comments 'Adding full bibliography for 7037717--7037737.cif.'
_cod_original_formula_sum 'C212 H366 Cr14 Cu2 F16 N4 Ni2 O72 '
_cod_database_code 7037736

loop_
_symmetry_equiv_pos_as_xyz
'x, y, z'
'-x, y+1/2, -z+1/2'
'-x, -y, -z'
'x, -y-1/2, z-1/2'

loop_
_atom_site_label
_atom_site_type_symbol
_atom_site_fract_x
_atom_site_fract_y
_atom_site_fract_z
_atom_site_U_iso_or_equiv
_atom_site_adp_type
_atom_site_occupancy
_atom_site_calc_flag
C1 C 0.38395(16) 0.8416(3) 0.22418(15) 0.0448(10) Uani 1 d
C2 C 0.38610(19) 0.9121(3) 0.19630(19) 0.0563(13) Uani 1 d
C3 C 0.4111(4) 0.8969(6) 0.1670(4) 0.150(5) Uani 1 d
H3A H 0.3959 0.8537 0.1453 0.226 Uiso 1 calc
H3B H 0.4448 0.8848 0.1886 0.226 Uiso 1 calc
H3C H 0.4094 0.942 0.1476 0.226 Uiso 1 calc
C4 C 0.4070(5) 0.9764(6) 0.2304(3) 0.147(5) Uani 1 d
H4A H 0.389 0.9839 0.249 0.22 Uiso 1 calc
H4B H 0.4054 1.0228 0.212 0.22 Uiso 1 calc
H4C H 0.4406 0.9651 0.2528 0.22 Uiso 1 calc
C5 C 0.3332(3) 0.9313(6) 0.1629(4) 0.122(4) Uani 1 d
H5A H 0.3168 0.9421 0.1827 0.183 Uiso 1 calc
H5B H 0.3177 0.888 0.1414 0.183 Uiso 1 calc
H5C H 0.3314 0.9761 0.1431 0.183 Uiso 1 calc
C6 C 0.45305(16) 0.6976(3) 0.32068(16) 0.0462(11) Uani 1 d
C7 C 0.50188(18) 0.6803(4) 0.36326(18) 0.0598(14) Uani 1 d
C8 C 0.5263(2) 0.6159(5) 0.3496(2) 0.0810(19) Uani 1 d
H8A H 0.5577 0.6051 0.3771 0.122 Uiso 1 calc
H8B H 0.5307 0.6312 0.3213 0.122 Uiso 1 calc
H8C H 0.5063 0.5701 0.3416 0.122 Uiso 1 calc
C9 C 0.5331(2) 0.7513(5) 0.3774(3) 0.095(2) Uani 1 d
H9A H 0.5644 0.7395 0.4047 0.142 Uiso 1 calc
H9B H 0.5174 0.7915 0.387 0.142 Uiso 1 calc
H9C H 0.5377 0.7685 0.3495 0.142 Uiso 1 calc
C10 C 0.4922(2) 0.6544(6) 0.4062(2) 0.092(3) Uani 1 d
H10A H 0.5227 0.6426 0.4345 0.139 Uiso 1 calc
H10B H 0.4717 0.609 0.3966 0.139 Uiso 1 calc
H10C H 0.4759 0.6954 0.4145 0.139 Uiso 1 calc
C11 C 0.3925(2) 0.8735(3) 0.3914(2) 0.0620(14) Uani 1 d
C12 C 0.4214(3) 0.9420(4) 0.4197(3) 0.085(2) Uani 1 d
C13 C 0.4196(5) 1.0049(5) 0.3843(4) 0.143(4) Uani 1 d
H13A H 0.3864 1.0221 0.3654 0.215 Uiso 1 calc
H13B H 0.4317 0.9849 0.3623 0.215 Uiso 1 calc
H13C H 0.4397 1.0478 0.4028 0.215 Uiso 1 calc
C14 C 0.4719(4) 0.9169(7) 0.4488(5) 0.166(5) Uani 1 d
H14A H 0.4914 0.96 0.4675 0.249 Uiso 1 calc
H14B H 0.4844 0.8978 0.4269 0.249 Uiso 1 calc
H14C H 0.4731 0.8763 0.4711 0.249 Uiso 1 calc
C15 C 0.4008(4) 0.9717(5) 0.4525(3) 0.101(3) Uani 1 d
H15A H 0.3679 0.9896 0.4326 0.151 Uiso 1 calc
H15B H 0.4206 1.014 0.4722 0.151 Uiso 1 calc
H15C H 0.4007 0.9307 0.474 0.151 Uiso 1 calc
C16 C 0.27285(19) 0.8228(3) 0.30227(18) 0.0471(11) Uani 1 d
C17 C 0.2232(2) 0.8621(3) 0.2769(2) 0.0616(14) Uani 1 d
C18 C 0.2077(2) 0.8697(4) 0.2229(2) 0.0681(15) Uani 1 d
H18A H 0.2036 0.819 0.2084 0.102 Uiso 1 calc
H18B H 0.2322 0.8977 0.218 0.102 Uiso 1 calc
H18C H 0.1772 0.8974 0.2075 0.102 Uiso 1 calc
C19 C 0.2298(3) 0.9406(4) 0.3008(3) 0.089(2) Uani 1 d
H19A H 0.2398 0.9344 0.3356 0.133 Uiso 1 calc
H19B H 0.1995 0.9687 0.2856 0.133 Uiso 1 calc
H19C H 0.2546 0.9689 0.2963 0.133 Uiso 1 calc
C20 C 0.1879(3) 0.8141(5) 0.2874(3) 0.096(2) Uani 1 d
H20A H 0.1992 0.8108 0.3226 0.143 Uiso 1 calc
H20B H 0.1857 0.7629 0.274 0.143 Uiso 1 calc
H20C H 0.1561 0.8381 0.2722 0.143 Uiso 1 calc
C21 C 0.2842(3) 0.7562(4) 0.4514(3) 0.081(2) Uani 1 d
C22 C 0.2652(4) 0.8177(5) 0.4751(4) 0.114(3) Uani 1 d
C23 C 0.2218(3) 0.7917(6) 0.4775(3) 0.110(3) Uani 1 d
H23A H 0.1953 0.7877 0.4445 0.165 Uiso 1 calc
H23B H 0.2132 0.8283 0.4963 0.165 Uiso 1 calc
H23C H 0.2277 0.7418 0.4934 0.165 Uiso 1 calc
C24 C 0.3043(4) 0.8277(9) 0.5240(4) 0.181(6) Uani 1 d
H24A H 0.3331 0.8447 0.5218 0.272 Uiso 1 calc
H24B H 0.3109 0.7791 0.5415 0.272 Uiso 1 calc
H24C H 0.2952 0.8658 0.5415 0.272 Uiso 1 calc
C25 C 0.2532(6) 0.8922(6) 0.4424(6) 0.193(7) Uani 1 d
H25A H 0.2267 0.8815 0.4102 0.289 Uiso 1 calc
H25B H 0.2816 0.9077 0.439 0.289 Uiso 1 calc
H25C H 0.2438 0.9332 0.4579 0.289 Uiso 1 calc
C26 C 0.3827(3) 0.6273(4) 0.47021(18) 0.0663(16) Uani 1 d
C27 C 0.4279(4) 0.6046(5) 0.5164(2) 0.100(3) Uani 1 d
C28 C 0.4688(4) 0.6197(14) 0.5118(4) 0.279(11) Uani 1 d
H28A H 0.4676 0.5922 0.4835 0.418 Uiso 1 calc
H28B H 0.497 0.6031 0.5412 0.418 Uiso 1 calc
H28C H 0.471 0.6745 0.5072 0.418 Uiso 1 calc
C29 C 0.4255(5) 0.6375(13) 0.5572(3) 0.246(9) Uani 1 d
H29A H 0.3951 0.6234 0.557 0.369 Uiso 1 calc
H29B H 0.4275 0.693 0.5557 0.369 Uiso 1 calc
H29C H 0.4523 0.6188 0.5872 0.369 Uiso 1 calc
C30 C 0.4235(8) 0.5175(9) 0.5214(7) 0.311(13) Uani 1 d
H30A H 0.3944 0.5065 0.5248 0.466 Uiso 1 calc
H30B H 0.4517 0.499 0.5503 0.466 Uiso 1 calc
H30C H 0.4217 0.4918 0.4924 0.466 Uiso 1 calc
C31 C 0.2529(4) 0.4788(4) 0.4675(3) 0.102(3) Uani 1 d
C32 C 0.2508(4) 0.4608(6) 0.5151(3) 0.119(3) Uani 1 d
C33 C 0.2458(3) 0.5307(6) 0.5383(2) 0.104(3) Uani 1 d
H33A H 0.272 0.5657 0.5432 0.156 Uiso 1 calc
H33B H 0.247 0.5183 0.5698 0.156 Uiso 1 calc
H33C H 0.215 0.5549 0.5173 0.156 Uiso 1 calc
C34 C 0.3009(5) 0.4224(5) 0.5498(3) 0.128(4) Uani 1 d
H34A H 0.3047 0.3755 0.5347 0.192 Uiso 1 calc
H34B H 0.3018 0.4105 0.5812 0.192 Uiso 1 calc
H34C H 0.327 0.4577 0.5548 0.192 Uiso 1 calc
C35 C 0.2138(6) 0.4006(10) 0.5053(4) 0.233(9) Uani 1 d
H35A H 0.2212 0.3561 0.4907 0.349 Uiso 1 calc
H35B H 0.1821 0.4205 0.4829 0.349 Uiso 1 calc
H35C H 0.2138 0.3857 0.5359 0.349 Uiso 1 calc
C36 C 0.1788(3) 0.5524(4) 0.3506(3) 0.089(2) Uani 1 d
C37 C 0.1269(4) 0.5780(7) 0.3309(6) 0.152(4) Uani 1 d
C38 C 0.1193(5) 0.6561(11) 0.3086(12) 0.364(14) Uani 1 d
H38A H 0.1445 0.6904 0.3307 0.547 Uiso 1 calc
H38B H 0.0879 0.6755 0.3032 0.547 Uiso 1 calc
H38C H 0.1205 0.6533 0.2775 0.547 Uiso 1 calc
C39 C 0.1218(5) 0.5945(11) 0.3778(8) 0.271(10) Uani 1 d
H39A H 0.1453 0.6332 0.3973 0.407 Uiso 1 calc
H39B H 0.1276 0.5476 0.3969 0.407 Uiso 1 calc
H39C H 0.0894 0.6132 0.369 0.407 Uiso 1 calc
C40 C 0.0909(4) 0.5190(7) 0.3011(4) 0.131(4) Uani 1 d
H40A H 0.0964 0.4723 0.3202 0.196 Uiso 1 calc
H40B H 0.0945 0.5082 0.2717 0.196 Uiso 1 calc
H40C H 0.0585 0.538 0.2918 0.196 Uiso 1 calc
C41 C 0.1933(3) 0.2738(4) 0.3367(2) 0.0761(19) Uani 1 d
C42 C 0.1582(4) 0.2151(5) 0.3377(3) 0.101(3) Uani 1 d
C43 C 0.1452(5) 0.2283(7) 0.3765(4) 0.160(5) Uani 1 d
H43A H 0.1743 0.2388 0.4068 0.24 Uiso 1 calc
H43B H 0.1292 0.183 0.3808 0.24 Uiso 1 calc
H43C H 0.1235 0.272 0.3683 0.24 Uiso 1 calc
C44 C 0.1887(6) 0.1367(7) 0.3568(7) 0.202(6) Uani 1 d
H44A H 0.2139 0.1438 0.3902 0.303 Uiso 1 calc
H44B H 0.2033 0.1236 0.3356 0.303 Uiso 1 calc
H44C H 0.1672 0.0956 0.356 0.303 Uiso 1 calc
C45 C 0.1247(5) 0.1956(10) 0.2904(4) 0.215(8) Uani 1 d
H45A H 0.1411 0.1889 0.2701 0.322 Uiso 1 calc
H45B H 0.1007 0.2362 0.2768 0.322 Uiso 1 calc
H45C H 0.1087 0.1479 0.2911 0.322 Uiso 1 calc
C46 C 0.3214(3) 0.3083(3) 0.38623(18) 0.0698(17) Uani 1 d
C47 C 0.3630(3) 0.2594(4) 0.4231(2) 0.093(3) Uani 1 d
C48 C 0.3951(4) 0.2341(5) 0.4032(3) 0.110(3) Uani 1 d
H48A H 0.3768 0.2047 0.3734 0.166 Uiso 1 calc
H48B H 0.4205 0.202 0.4273 0.166 Uiso 1 calc
H48C H 0.4095 0.2785 0.3958 0.166 Uiso 1 calc
C49 C 0.3385(5) 0.1928(5) 0.4338(4) 0.142(4) Uani 1 d
H49A H 0.3174 0.2117 0.4471 0.212 Uiso 1 calc
H49B H 0.3628 0.159 0.4576 0.212 Uiso 1 calc
H49C H 0.3195 0.1646 0.4037 0.212 Uiso 1 calc
C50 C 0.3914(4) 0.3050(6) 0.4697(3) 0.147(5) Uani 1 d
H50A H 0.3699 0.3217 0.483 0.22 Uiso 1 calc
H50B H 0.4058 0.3496 0.4622 0.22 Uiso 1 calc
H50C H 0.4169 0.273 0.4936 0.22 Uiso 1 calc
C51 C 0.2535(2) 0.2082(3) 0.21455(17) 0.0589(14) Uani 1 d
C52 C 0.2509(2) 0.1242(3) 0.20175(18) 0.0574(13) Uani 1 d
C53 C 0.2918(2) 0.0825(3) 0.2441(2) 0.0645(15) Uani 1 d
H53A H 0.2908 0.0282 0.2363 0.097 Uiso 1 calc
H53B H 0.288 0.0887 0.2738 0.097 Uiso 1 calc
H53C H 0.3227 0.1039 0.2493 0.097 Uiso 1 calc
C54 C 0.2030(2) 0.0947(3) 0.1945(2) 0.0698(16) Uani 1 d
H54A H 0.2003 0.0404 0.1862 0.105 Uiso 1 calc
H54B H 0.1773 0.1228 0.168 0.105 Uiso 1 calc
H54C H 0.2 0.1015 0.2246 0.105 Uiso 1 calc
C55 C 0.2563(3) 0.1143(3) 0.1549(2) 0.0764(19) Uani 1 d
H55A H 0.2549 0.06 0.1469 0.115 Uiso 1 calc
H55B H 0.2873 0.1352 0.1598 0.115 Uiso 1 calc
H55C H 0.2303 0.1412 0.1281 0.115 Uiso 1 calc
C56 C 0.1735(2) 0.3709(3) 0.18727(19) 0.0561(12) Uani 1 d
C57 C 0.1188(3) 0.3846(5) 0.1609(3) 0.0801(18) Uani 1 d
C58 C 0.1056(3) 0.4294(7) 0.1956(4) 0.125(3) Uani 1 d
H58A H 0.115 0.4002 0.2257 0.187 Uiso 1 calc
H58B H 0.0709 0.4383 0.1802 0.187 Uiso 1 calc
H58C H 0.1225 0.4783 0.2033 0.187 Uiso 1 calc
C59 C 0.1045(3) 0.4274(6) 0.1134(3) 0.110(3) Uani 1 d
H59A H 0.0697 0.4356 0.0972 0.165 Uiso 1 calc
H59B H 0.1137 0.3975 0.092 0.165 Uiso 1 calc
H59C H 0.121 0.4767 0.1202 0.165 Uiso 1 calc
C60 C 0.0936(3) 0.3079(6) 0.1513(3) 0.124(4) Uani 1 d
H60A H 0.1029 0.2815 0.1822 0.187 Uiso 1 calc
H60B H 0.103 0.2772 0.1305 0.187 Uiso 1 calc
H60C H 0.0588 0.3156 0.1349 0.187 Uiso 1 calc
C61 C 0.2706(3) 0.3872(3) 0.09417(18) 0.0642(15) Uani 1 d
C62 C 0.2534(5) 0.3577(6) 0.0429(3) 0.144(4) Uani 1 d
C63 C 0.2969(8) 0.3001(8) 0.0493(7) 0.252(8) Uani 1 d
H63A H 0.2983 0.2576 0.0705 0.377 Uiso 1 calc
H63B H 0.3275 0.3278 0.0638 0.377 Uiso 1 calc
H63C H 0.2911 0.2804 0.0173 0.377 Uiso 1 calc
C64 C 0.2070(6) 0.3163(9) 0.0244(3) 0.236(8) Uani 1 d
H64A H 0.2087 0.2786 0.0485 0.354 Uiso 1 calc
H64B H 0.2006 0.2905 -0.0061 0.354 Uiso 1 calc
H64C H 0.1811 0.3526 0.0186 0.354 Uiso 1 calc
C65 C 0.2564(6) 0.4177(8) 0.0106(3) 0.218(8) Uani 1 d
H65A H 0.2452 0.3972 -0.0223 0.327 Uiso 1 calc
H65B H 0.2897 0.4347 0.0231 0.327 Uiso 1 calc
H65C H 0.2362 0.4609 0.0098 0.327 Uiso 1 calc
C66 C 0.3707(3) 0.3545(4) 0.2161(2) 0.074(2) Uani 1 d
C67 C 0.4128(3) 0.3006(6) 0.2425(3) 0.111(3) Uani 1 d
C68 C 0.4024(3) 0.2257(5) 0.2140(4) 0.107(3) Uani 1 d
H68A H 0.3992 0.2356 0.1814 0.161 Uiso 1 calc
H68B H 0.3724 0.2038 0.2113 0.161 Uiso 1 calc
H68C H 0.4288 0.19 0.2312 0.161 Uiso 1 calc
C69 C 0.4172(7) 0.2897(13) 0.2921(4) 0.320(12) Uani 1 d
H69A H 0.4429 0.2531 0.3099 0.481 Uiso 1 calc
H69B H 0.3869 0.2703 0.2897 0.481 Uiso 1 calc
H69C H 0.4249 0.3385 0.3093 0.481 Uiso 1 calc
C70 C 0.4572(4) 0.3327(6) 0.2447(6) 0.181(6) Uani 1 d
H70A H 0.4537 0.338 0.2116 0.272 Uiso 1 calc
H70B H 0.4841 0.2986 0.2635 0.272 Uiso 1 calc
H70C H 0.4632 0.3827 0.2604 0.272 Uiso 1 calc
C71 C 0.41048(18) 0.5876(4) 0.15575(17) 0.0576(14) Uani 1 d
C72 C 0.4474(2) 0.5829(5) 0.1362(2) 0.087(2) Uani 1 d
C73 C 0.4948(3) 0.5784(9) 0.1761(4) 0.166(6) Uani 1 d
H73A H 0.498 0.6156 0.2011 0.249 Uiso 1 calc
H73B H 0.5186 0.5895 0.1644 0.249 Uiso 1 calc
H73C H 0.5003 0.527 0.19 0.249 Uiso 1 calc
C74 C 0.4300(3) 0.5357(7) 0.0920(3) 0.121(4) Uani 1 d
H74A H 0.3969 0.55 0.0697 0.181 Uiso 1 calc
H74B H 0.4311 0.4819 0.1008 0.181 Uiso 1 calc
H74C H 0.4505 0.5438 0.076 0.181 Uiso 1 calc
C75 C 0.4523(4) 0.6688(7) 0.1169(4) 0.138(4) Uani 1 d
H75A H 0.4221 0.6823 0.0885 0.207 Uiso 1 calc
H75B H 0.4785 0.6691 0.1078 0.207 Uiso 1 calc
H75C H 0.4591 0.7059 0.1429 0.207 Uiso 1 calc
C76 C 0.28414(16) 0.6530(3) 0.13246(15) 0.0456(11) Uani 1 d
C77 C 0.23886(18) 0.6953(3) 0.10310(17) 0.0542(12) Uani 1 d
H77 H 0.2133 0.6694 0.0772 0.065 Uiso 1 calc
C78 C 0.23277(17) 0.7668(3) 0.11141(17) 0.0536(12) Uani 1 d
H78 H 0.2595 0.7923 0.1362 0.064 Uiso 1 calc
C79 C 0.18837(17) 0.8108(4) 0.08588(18) 0.0572(13) Uani 1 d
C80 C 0.18548(19) 0.8840(4) 0.1011(2) 0.0624(14) Uani 1 d
H80 H 0.2124 0.9061 0.1276 0.075 Uiso 1 calc
C81 C 0.1435(2) 0.9248(4) 0.0778(2) 0.0704(16) Uani 1 d
H81 H 0.1424 0.9749 0.0889 0.085 Uiso 1 calc
N82 N 0.10482(18) 0.8977(4) 0.0411(2) 0.0802(16) Uani 1 d
C83 C 0.1082(3) 0.8301(6) 0.0254(3) 0.110(3) Uani 1 d
H83 H 0.0808 0.8098 -0.0014 0.132 Uiso 1 calc
C84 C 0.1491(2) 0.7866(5) 0.0452(3) 0.090(2) Uani 1 d
H84 H 0.1501 0.7395 0.0306 0.108 Uiso 1 calc
C91 C 0.4123(3) 0.4623(5) 0.3742(3) 0.100(3) Uani 1 d
H91A H 0.4435 0.448 0.3764 0.15 Uiso 1 calc
H91B H 0.3958 0.4166 0.3771 0.15 Uiso 1 calc
H91C H 0.4171 0.4979 0.4005 0.15 Uiso 1 calc
C92 C 0.3820(3) 0.5003(5) 0.3253(2) 0.088(2) Uani 1 d
H92A H 0.3993 0.5456 0.3222 0.106 Uiso 1 calc
H92B H 0.3778 0.4644 0.2988 0.106 Uiso 1 calc
C93 C 0.3348(2) 0.5235(3) 0.31941(18) 0.0598(14) Uani 1 d
H93A H 0.3392 0.5582 0.3464 0.072 Uiso 1 calc
H93B H 0.3174 0.478 0.3218 0.072 Uiso 1 calc
N94 N 0.30547(17) 0.5620(3) 0.27276(17) 0.0622(12) Uani 1 d
H94A H 0.3054 0.5298 0.2464 0.075 Uiso 1 calc
H94B H 0.3216 0.6104 0.2725 0.075 Uiso 1 calc
C95 C 0.2553(2) 0.5797(4) 0.2606(2) 0.0644(14) Uani 1 d
H95A H 0.2544 0.6106 0.2871 0.077 Uiso 1 calc
H95B H 0.2377 0.5318 0.258 0.077 Uiso 1 calc
C96 C 0.2309(2) 0.6233(4) 0.2128(3) 0.0793(18) Uani 1 d
H96A H 0.2472 0.6729 0.2164 0.095 Uiso 1 calc
H96B H 0.2343 0.5942 0.1871 0.095 Uiso 1 calc
C97 C 0.1791(3) 0.6368(6) 0.1974(4) 0.124(3) Uani 1 d
H97A H 0.165 0.6648 0.1666 0.186 Uiso 1 calc
H97B H 0.1755 0.6668 0.2224 0.186 Uiso 1 calc
H97C H 0.1626 0.5879 0.1932 0.186 Uiso 1 calc
C301 C 0.0782(7) 0.7735(11) 0.1314(7) 0.220(8) Uiso 1 d
H30D H 0.0612 0.8221 0.1203 0.33 Uiso 1 calc
H30E H 0.0812 0.7489 0.1044 0.33 Uiso 1 calc
H30F H 0.1102 0.7829 0.1582 0.33 Uiso 1 calc
C302 C 0.0523(5) 0.7261(12) 0.1476(7) 0.229(8) Uiso 1 d
C303 C 0.0415(7) 0.7570(9) 0.1830(7) 0.304(12) Uiso 1 d
H303 H 0.0533 0.806 0.196 0.365 Uiso 1 calc
C304 C 0.0134(8) 0.7163(16) 0.1992(7) 0.429(17) Uiso 1 d
H304 H 0.006 0.7374 0.2234 0.515 Uiso 1 calc
C305 C -0.0038(7) 0.6447(16) 0.1801(9) 0.424(17) Uiso 1 d
H305 H -0.023 0.6168 0.1913 0.509 Uiso 1 calc
C306 C 0.0070(7) 0.6137(9) 0.1448(8) 0.351(14) Uiso 1 d
H306 H -0.0048 0.5648 0.1317 0.421 Uiso 1 calc
C307 C 0.0350(7) 0.6544(13) 0.1285(5) 0.255(9) Uiso 1 d
H307 H 0.0424 0.6333 0.1043 0.306 Uiso 1 calc
C1A C -0.0453(3) 0.8792(6) -0.0009(3) 0.098(2) Uani 1 d
C2A C -0.0741(3) 0.8086(6) -0.0029(3) 0.106(3) Uani 1 d
C3A C -0.0465(4) 0.7361(6) -0.0024(4) 0.129(4) Uani 1 d
H3A1 H -0.0305 0.7436 -0.023 0.194 Uiso 1 calc
H3A2 H -0.069 0.6934 -0.015 0.194 Uiso 1 calc
H3A3 H -0.0225 0.7251 0.031 0.194 Uiso 1 calc
C4A C -0.0845(4) 0.8094(7) 0.0407(3) 0.130(4) Uani 1 d
H4A1 H -0.0546 0.8018 0.0706 0.195 Uiso 1 calc
H4A2 H -0.1071 0.7684 0.0373 0.195 Uiso 1 calc
H4A3 H -0.0987 0.8586 0.0422 0.195 Uiso 1 calc
C5A C -0.1227(3) 0.8155(7) -0.0508(3) 0.124(4) Uani 1 d
H5A1 H -0.1404 0.8603 -0.0488 0.187 Uiso 1 calc
H5A2 H -0.1421 0.7697 -0.0548 0.187 Uiso 1 calc
H5A3 H -0.116 0.8207 -0.0788 0.187 Uiso 1 calc
C6A C -0.0209(2) 0.9755(5) -0.0882(3) 0.089(2) Uani 1 d
C7A C -0.0318(3) 0.9644(6) -0.1406(3) 0.100(3) Uani 1 d
C8A C -0.0185(4) 0.8852(7) -0.1502(4) 0.140(4) Uani 1 d
H8A1 H 0.0152 0.8747 -0.1275 0.209 Uiso 1 calc
H8A2 H -0.0228 0.8823 -0.1837 0.209 Uiso 1 calc
H8A3 H -0.0391 0.8475 -0.1456 0.209 Uiso 1 calc
C9A C 0.0024(4) 1.0225(6) -0.1496(4) 0.119(3) Uani 1 d
H9A1 H -0.0038 1.0743 -0.1421 0.178 Uiso 1 calc
H9A2 H -0.0038 1.0198 -0.1837 0.178 Uiso 1 calc
H9A3 H 0.036 1.0091 -0.1285 0.178 Uiso 1 calc
C10A C -0.0833(3) 0.9874(8) -0.1757(3) 0.140(4) Uani 1 d
H10D H -0.1056 0.9495 -0.1744 0.21 Uiso 1 calc
H10E H -0.0868 0.9901 -0.2089 0.21 Uiso 1 calc
H10F H -0.0904 1.0373 -0.1663 0.21 Uiso 1 calc
Cr1 Cr 0.38044(2) 0.67207(4) 0.21952(2) 0.04409(17) Uani 0.5 d
Ni1 Ni 0.38044(2) 0.67207(4) 0.21952(2) 0.04409(17) Uani 0.5 d
Cr2 Cr 0.36350(3) 0.78211(4) 0.30126(2) 0.03937(17) Uani 1 d
Cr3 Cr 0.33729(3) 0.74071(4) 0.39396(2) 0.04476(19) Uani 1 d
Cr4 Cr 0.27584(4) 0.60091(6) 0.41427(4) 0.0705(3) Uani 1 d
Cr5 Cr 0.24384(4) 0.41888(5) 0.37472(3) 0.0620(3) Uani 1 d
Cr6 Cr 0.24895(4) 0.31773(5) 0.28330(3) 0.0542(2) Uani 1 d
Cr7 Cr 0.26665(3) 0.36439(5) 0.18605(3) 0.0509(2) Uani 1 d
Cr8 Cr 0.33241(2) 0.50285(4) 0.16568(2) 0.04511(18) Uani 0.5 d
Ni8 Ni 0.33241(2) 0.50285(4) 0.16568(2) 0.04511(18) Uani 0.5 d
Cu1 Cu 0.03856(3) 0.95982(6) 0.01310(3) 0.0886(3) Uani 1 d
F1 F 0.34372(9) 0.70073(15) 0.25556(8) 0.0398(5) Uani 1 d
F2 F 0.35790(9) 0.71110(14) 0.34671(8) 0.0403(5) Uani 1 d
F3 F 0.29294(10) 0.65695(15) 0.37214(9) 0.0472(6) Uani 1 d
F4 F 0.28556(12) 0.50572(16) 0.38800(10) 0.0558(7) Uani 1 d
F5 F 0.24026(11) 0.41131(16) 0.31088(9) 0.0529(7) Uani 1 d
F6 F 0.28221(11) 0.37296(16) 0.25487(9) 0.0510(7) Uani 1 d
F7 F 0.28565(10) 0.46837(15) 0.19035(9) 0.0463(6) Uani 1 d
F8 F 0.36034(9) 0.57020(16) 0.22361(8) 0.0467(6) Uani 1 d
O1 O 0.39787(11) 0.7794(2) 0.21564(11) 0.0462(7) Uani 1 d
O2 O 0.36667(13) 0.8519(2) 0.25424(12) 0.0496(8) Uani 1 d
O3 O 0.43816(11) 0.6583(2) 0.28296(11) 0.0494(8) Uani 1 d
O4 O 0.43067(11) 0.7534(2) 0.32739(11) 0.0490(8) Uani 1 d
O5 O 0.38294(13) 0.8667(2) 0.34782(12) 0.0515(8) Uani 1 d
O6 O 0.38309(17) 0.8243(2) 0.41624(13) 0.0704(12) Uani 1 d
O7 O 0.29538(12) 0.81148(19) 0.27839(11) 0.0439(7) Uani 1 d
O8 O 0.28785(15) 0.8067(2) 0.34698(13) 0.0569(9) Uani 1 d
O9 O 0.31603(17) 0.7752(2) 0.44113(13) 0.0642(11) Uani 1 d
O10 O 0.2611(2) 0.6959(3) 0.4387(2) 0.0917(16) Uani 1 d
O11 O 0.38572(14) 0.6757(3) 0.44311(12) 0.0654(10) Uani 1 d
O12 O 0.3416(2) 0.5997(3) 0.46464(14) 0.0784(13) Uani 1 d
O13 O 0.2566(2) 0.5486(3) 0.45771(19) 0.1011(19) Uani 1 d
O14 O 0.2473(2) 0.4244(2) 0.43942(15) 0.0850(15) Uani 1 d
O15 O 0.20840(18) 0.6053(3) 0.3633(2) 0.0867(14) Uani 1 d
O16 O 0.18657(17) 0.4833(3) 0.34926(16) 0.0705(11) Uani 1 d
O17 O 0.1999(2) 0.3331(2) 0.36164(17) 0.0837(15) Uani 1 d
O18 O 0.21351(19) 0.2584(2) 0.31048(14) 0.0732(12) Uani 1 d
O19 O 0.2993(2) 0.3515(2) 0.40242(13) 0.0769(13) Uani 1 d
O20 O 0.30961(17) 0.2983(2) 0.34182(12) 0.0669(11) Uani 1 d
O21 O 0.25857(17) 0.2228(2) 0.25675(13) 0.0665(11) Uani 1 d
O22 O 0.24708(16) 0.2570(2) 0.18250(12) 0.0622(10) Uani 1 d
O23 O 0.18748(15) 0.3348(2) 0.22661(12) 0.0598(9) Uani 1 d
O24 O 0.19927(14) 0.3950(2) 0.16915(12) 0.0543(8) Uani 1 d
O25 O 0.24895(16) 0.3585(2) 0.11719(12) 0.0610(10) Uani 1 d
O26 O 0.30207(15) 0.4347(3) 0.10808(13) 0.0629(10) Uani 1 d
O27 O 0.32989(18) 0.3264(2) 0.20522(14) 0.0654(11) Uani 1 d
O28 O 0.37900(14) 0.4219(3) 0.20629(15) 0.0685(11) Uani 1 d
O29 O 0.37822(14) 0.5388(3) 0.14194(13) 0.0654(11) Uani 1 d
O30 O 0.41654(12) 0.6418(2) 0.18510(12) 0.0569(9) Uani 1 d
O31 O 0.28282(12) 0.5818(2) 0.12829(11) 0.0494(8) Uani 1 d
O32 O 0.32033(11) 0.6930(2) 0.15932(10) 0.0459(7) Uani 1 d
O1A O -0.00189(16) 0.8728(4) 0.0116(2) 0.1033(18) Uani 1 d
O2A O -0.06760(18) 0.9416(4) -0.0110(2) 0.109(2) Uani 1 d
O3A O 0.01747(18) 0.9454(4) -0.0573(2) 0.111(2) Uani 1 d
O4A O -0.04879(16) 1.0144(3) -0.07947(19) 0.0948(16) Uani 1 d

loop_
_atom_site_aniso_label
_atom_site_aniso_U_11
_atom_site_aniso_U_22
_atom_site_aniso_U_33
_atom_site_aniso_U_23
_atom_site_aniso_U_13
_atom_site_aniso_U_12
C1 0.042(2) 0.066(3) 0.030(2) 0.0051(19) 0.0194(18) 0.004(2)
C2 0.057(3) 0.075(4) 0.044(3) 0.013(2) 0.030(2) 0.006(3)
C3 0.223(11) 0.124(7) 0.217(11) 0.101(7) 0.198(10) 0.091(7)
C4 0.231(12) 0.126(7) 0.082(6) -0.012(5) 0.070(7) -0.106(8)
C5 0.095(6) 0.128(7) 0.114(7) 0.070(6) 0.021(5) 0.020(5)
C6 0.042(2) 0.069(3) 0.029(2) 0.001(2) 0.0178(18) -0.002(2)
C7 0.041(3) 0.097(4) 0.038(2) 0.003(3) 0.015(2) 0.000(3)
C8 0.053(3) 0.115(5) 0.062(4) 0.010(4) 0.015(3) 0.023(3)
C9 0.051(3) 0.140(7) 0.085(5) -0.034(5) 0.024(3) -0.025(4)
C10 0.056(3) 0.175(8) 0.038(3) 0.030(4) 0.014(3) 0.019(4)
C11 0.089(4) 0.065(3) 0.052(3) -0.017(3) 0.050(3) -0.019(3)
C12 0.111(5) 0.093(5) 0.077(4) -0.047(4) 0.067(4) -0.049(4)
C13 0.249(12) 0.110(6) 0.131(7) -0.065(5) 0.139(8) -0.109(7)
C14 0.099(7) 0.171(10) 0.195(12) -0.116(9) 0.038(7) -0.034(6)
C15 0.155(7) 0.089(5) 0.105(6) -0.051(4) 0.100(6) -0.054(5)
C16 0.063(3) 0.042(2) 0.049(3) 0.010(2) 0.036(2) 0.010(2)
C17 0.065(3) 0.060(3) 0.076(4) 0.020(3) 0.046(3) 0.019(3)
C18 0.058(3) 0.073(4) 0.068(4) 0.022(3) 0.024(3) 0.021(3)
C19 0.135(6) 0.062(4) 0.093(5) 0.024(3) 0.072(5) 0.044(4)
C20 0.070(4) 0.118(6) 0.123(6) 0.022(5) 0.065(5) 0.004(4)
C21 0.136(6) 0.066(4) 0.087(4) -0.026(3) 0.091(5) -0.025(4)
C22 0.189(9) 0.092(5) 0.129(7) -0.042(5) 0.133(7) -0.033(6)
C23 0.119(6) 0.153(8) 0.082(5) -0.035(5) 0.067(5) 0.008(6)
C24 0.123(7) 0.305(16) 0.165(8) -0.163(10) 0.109(7) -0.079(8)
C25 0.38(2) 0.073(5) 0.264(14) -0.004(7) 0.271(15) 0.032(9)
C26 0.096(4) 0.075(4) 0.029(2) 0.005(2) 0.030(3) 0.013(3)
C27 0.138(7) 0.113(6) 0.031(3) 0.014(3) 0.023(4) 0.053(5)
C28 0.082(6) 0.63(3) 0.092(7) 0.178(14) 0.012(5) 0.050(12)
C29 0.163(11) 0.47(2) 0.045(5) -0.057(10) -0.006(6) 0.086(15)
C30 0.284(19) 0.149(11) 0.273(19) 0.110(11) -0.072(17) 0.039(12)
C31 0.193(9) 0.087(5) 0.067(4) -0.026(4) 0.095(5) -0.058(5)
C32 0.210(9) 0.116(6) 0.067(4) -0.033(4) 0.094(6) -0.081(6)
C33 0.118(6) 0.173(8) 0.041(3) 0.001(4) 0.053(4) 0.013(6)
C34 0.265(11) 0.082(5) 0.089(5) 0.014(4) 0.126(7) 0.014(6)
C35 0.309(15) 0.352(18) 0.084(6) -0.079(9) 0.132(9) -0.244(15)
C36 0.116(5) 0.074(4) 0.133(6) -0.021(4) 0.104(5) -0.020(4)
C37 0.109(7) 0.121(7) 0.281(14) 0.008(8) 0.136(9) -0.014(6)
C38 0.115(11) 0.220(15) 0.73(4) 0.22(2) 0.170(19) 0.059(10)
C39 0.167(11) 0.331(18) 0.42(2) -0.287(16) 0.227(14) -0.153(12)
C40 0.104(6) 0.192(11) 0.119(8) -0.016(7) 0.072(6) -0.002(7)
C41 0.132(6) 0.065(4) 0.049(3) -0.011(3) 0.057(4) -0.028(4)
C42 0.177(8) 0.088(5) 0.067(4) -0.025(3) 0.082(5) -0.060(5)
C43 0.244(13) 0.182(10) 0.119(7) -0.080(7) 0.140(9) -0.137(9)
C44 0.286(17) 0.099(8) 0.267(17) 0.036(9) 0.165(14) -0.035(9)
C45 0.239(13) 0.333(18) 0.076(6) -0.065(8) 0.075(7) -0.209(13)
C46 0.121(5) 0.054(3) 0.030(2) 0.003(2) 0.031(3) -0.001(3)
C47 0.160(7) 0.057(4) 0.036(3) 0.011(2) 0.021(4) 0.020(4)
C48 0.141(7) 0.101(6) 0.059(4) 0.016(4) 0.019(4) 0.045(5)
C49 0.223(12) 0.083(6) 0.127(8) 0.061(6) 0.087(8) 0.042(6)
C50 0.204(11) 0.138(8) 0.036(3) 0.001(4) 0.000(5) 0.059(7)
C51 0.091(4) 0.056(3) 0.030(2) 0.000(2) 0.027(2) 0.014(3)
C52 0.087(4) 0.049(3) 0.035(2) 0.003(2) 0.027(2) 0.016(3)
C53 0.087(4) 0.056(3) 0.044(3) 0.006(2) 0.023(3) 0.012(3)
C54 0.086(4) 0.055(3) 0.061(3) 0.000(3) 0.027(3) 0.012(3)
C55 0.138(6) 0.054(3) 0.041(3) -0.002(2) 0.044(3) 0.017(4)
C56 0.078(3) 0.049(3) 0.042(3) -0.006(2) 0.028(3) -0.003(2)
C57 0.073(4) 0.096(5) 0.065(4) 0.005(3) 0.026(3) -0.012(4)
C58 0.097(6) 0.151(9) 0.153(9) 0.008(7) 0.080(7) 0.029(6)
C59 0.072(5) 0.138(8) 0.097(6) 0.044(5) 0.018(4) 0.017(5)
C60 0.103(6) 0.139(8) 0.088(6) 0.018(5) 0.005(5) -0.053(6)
C61 0.106(5) 0.059(3) 0.031(2) -0.001(2) 0.034(3) 0.008(3)
C62 0.278(11) 0.128(7) 0.063(4) -0.052(4) 0.110(6) -0.120(7)
C63 0.48(2) 0.138(10) 0.323(18) -0.102(10) 0.344(18) -0.058(12)
C64 0.373(16) 0.286(16) 0.057(5) -0.079(7) 0.105(8) -0.256(14)
C65 0.355(18) 0.229(12) 0.040(4) -0.011(6) 0.064(7) -0.197(12)
C66 0.095(5) 0.076(4) 0.041(3) -0.001(3) 0.022(3) 0.050(4)
C67 0.108(6) 0.123(7) 0.076(5) 0.000(4) 0.020(4) 0.075(5)
C68 0.111(6) 0.086(5) 0.148(8) 0.023(5) 0.079(6) 0.042(4)
C69 0.39(2) 0.48(3) 0.082(6) 0.114(11) 0.096(10) 0.38(2)
C70 0.083(6) 0.106(7) 0.253(14) -0.044(8) -0.012(7) 0.045(5)
C71 0.042(3) 0.100(4) 0.032(2) -0.012(2) 0.018(2) 0.010(3)
C72 0.049(3) 0.163(7) 0.059(4) -0.037(4) 0.033(3) -0.001(4)
C73 0.056(4) 0.328(17) 0.111(7) -0.054(8) 0.036(4) 0.033(7)
C74 0.100(6) 0.205(10) 0.092(5) -0.065(6) 0.075(5) -0.032(6)
C75 0.138(8) 0.174(9) 0.162(10) -0.019(7) 0.120(8) -0.032(7)
C76 0.043(2) 0.073(3) 0.0216(19) -0.001(2) 0.0147(18) 0.006(2)
C77 0.045(3) 0.083(4) 0.028(2) -0.004(2) 0.0115(19) 0.005(2)
C78 0.040(2) 0.085(4) 0.032(2) 0.006(2) 0.0124(19) 0.011(2)
C79 0.038(2) 0.088(4) 0.039(2) 0.008(2) 0.012(2) 0.012(2)
C80 0.042(3) 0.072(4) 0.063(3) 0.023(3) 0.015(2) 0.006(2)
C81 0.049(3) 0.070(4) 0.079(4) 0.024(3) 0.018(3) 0.014(3)
N82 0.050(3) 0.114(5) 0.063(3) 0.018(3) 0.014(2) 0.029(3)
C83 0.055(4) 0.143(8) 0.080(5) -0.033(5) -0.015(3) 0.033(4)
C84 0.055(3) 0.119(6) 0.070(4) -0.017(4) 0.005(3) 0.021(4)
C91 0.123(6) 0.096(5) 0.053(4) 0.018(4) 0.017(4) 0.014(5)
C92 0.090(5) 0.119(6) 0.056(4) 0.022(4) 0.033(3) 0.023(4)
C93 0.090(4) 0.062(3) 0.034(2) -0.003(2) 0.034(3) -0.005(3)
N94 0.067(3) 0.074(3) 0.058(3) 0.002(2) 0.038(2) 0.006(2)
C95 0.071(4) 0.071(4) 0.074(4) -0.012(3) 0.053(3) -0.007(3)
C96 0.069(4) 0.085(5) 0.088(5) -0.004(4) 0.039(4) 0.006(3)
C97 0.075(5) 0.117(7) 0.165(10) 0.000(7) 0.041(6) 0.011(5)
C1A 0.075(5) 0.133(7) 0.073(5) 0.039(5) 0.023(4) 0.030(5)
C2A 0.074(5) 0.141(7) 0.079(5) 0.024(5) 0.014(4) 0.003(5)
C3A 0.099(6) 0.124(7) 0.120(8) 0.024(6) 0.011(6) 0.019(6)
C4A 0.116(7) 0.174(10) 0.082(6) 0.033(6) 0.028(5) -0.022(7)
C5A 0.071(5) 0.190(11) 0.082(5) 0.026(6) 0.008(4) 0.000(6)
C6A 0.054(4) 0.122(6) 0.087(5) 0.032(4) 0.027(3) 0.022(4)
C7A 0.058(4) 0.143(7) 0.086(5) 0.005(5) 0.022(4) 0.024(4)
C8A 0.117(8) 0.145(9) 0.130(9) -0.014(7) 0.032(7) 0.003(7)
C9A 0.108(6) 0.147(8) 0.111(7) 0.019(6) 0.058(6) 0.026(6)
C10A 0.063(4) 0.256(14) 0.086(6) 0.008(7) 0.021(4) 0.039(6)
Cr1 0.0433(3) 0.0638(4) 0.0267(3) -0.0009(3) 0.0173(3) 0.0100(3)
Ni1 0.0433(3) 0.0638(4) 0.0267(3) -0.0009(3) 0.0173(3) 0.0100(3)
Cr2 0.0476(4) 0.0499(4) 0.0270(3) -0.0013(3) 0.0226(3) 0.0012(3)
Cr3 0.0678(5) 0.0466(4) 0.0279(3) -0.0009(3) 0.0287(3) -0.0002(3)
Cr4 0.1231(9) 0.0615(5) 0.0624(6) -0.0202(4) 0.0732(6) -0.0285(5)
Cr5 0.1132(8) 0.0517(5) 0.0404(4) -0.0061(3) 0.0518(5) -0.0150(5)
Cr6 0.0894(6) 0.0499(4) 0.0288(4) -0.0026(3) 0.0317(4) -0.0014(4)
Cr7 0.0822(6) 0.0469(4) 0.0294(4) 0.0027(3) 0.0305(4) 0.0128(4)
Cr8 0.0475(4) 0.0618(4) 0.0290(3) -0.0085(3) 0.0199(3) 0.0095(3)
Ni8 0.0475(4) 0.0618(4) 0.0290(3) -0.0085(3) 0.0199(3) 0.0095(3)
Cu1 0.0468(4) 0.1233(8) 0.0824(6) 0.0344(5) 0.0178(4) 0.0346(4)
F1 0.0439(13) 0.0533(14) 0.0251(11) -0.0021(10) 0.0183(10) 0.0048(11)
F2 0.0483(14) 0.0485(14) 0.0265(11) 0.0015(10) 0.0190(10) 0.0031(11)
F3 0.0627(16) 0.0491(15) 0.0407(14) -0.0048(11) 0.0330(13) -0.0003(12)
F4 0.089(2) 0.0553(16) 0.0349(13) -0.0013(12) 0.0382(14) -0.0092(15)
F5 0.084(2) 0.0519(16) 0.0335(13) -0.0037(11) 0.0357(14) -0.0063(14)
F6 0.0741(18) 0.0536(16) 0.0307(13) 0.0017(11) 0.0285(13) 0.0083(14)
F7 0.0599(16) 0.0527(15) 0.0300(12) -0.0006(11) 0.0238(12) 0.0097(12)
F8 0.0495(14) 0.0631(17) 0.0254(11) -0.0020(11) 0.0151(11) 0.0144(12)
O1 0.0451(17) 0.067(2) 0.0321(15) 0.0035(14) 0.0222(13) 0.0081(15)
O2 0.062(2) 0.059(2) 0.0408(17) 0.0042(15) 0.0350(16) 0.0040(16)
O3 0.0435(17) 0.066(2) 0.0352(16) -0.0012(15) 0.0148(14) 0.0099(15)
O4 0.0440(17) 0.073(2) 0.0322(15) -0.0082(15) 0.0193(14) -0.0037(16)
O5 0.069(2) 0.057(2) 0.0430(18) -0.0127(15) 0.0382(17) -0.0140(17)
O6 0.108(3) 0.075(3) 0.0418(19) -0.0174(18) 0.046(2) -0.031(2)
O7 0.0524(18) 0.0514(18) 0.0349(15) 0.0047(13) 0.0258(14) 0.0084(14)
O8 0.084(3) 0.057(2) 0.0492(19) 0.0118(16) 0.0476(19) 0.0206(18)
O9 0.114(3) 0.053(2) 0.048(2) -0.0053(16) 0.057(2) -0.006(2)
O10 0.152(5) 0.070(3) 0.111(4) -0.023(3) 0.110(4) -0.022(3)
O11 0.068(2) 0.095(3) 0.0321(17) 0.0184(18) 0.0215(17) 0.005(2)
O12 0.132(4) 0.069(3) 0.0345(19) 0.0031(17) 0.038(2) -0.007(3)
O13 0.195(6) 0.072(3) 0.088(3) -0.024(2) 0.111(4) -0.040(3)
O14 0.169(5) 0.062(2) 0.055(2) -0.0110(19) 0.077(3) -0.028(3)
O15 0.089(3) 0.074(3) 0.127(4) -0.015(3) 0.074(3) -0.012(3)
O16 0.097(3) 0.072(3) 0.070(3) -0.021(2) 0.060(2) -0.020(2)
O17 0.151(4) 0.064(3) 0.073(3) -0.019(2) 0.083(3) -0.036(3)
O18 0.128(4) 0.057(2) 0.051(2) -0.0099(18) 0.055(2) -0.020(2)
O19 0.141(4) 0.057(2) 0.0323(18) 0.0024(16) 0.040(2) 0.007(2)
O20 0.109(3) 0.059(2) 0.0326(17) 0.0066(16) 0.031(2) 0.014(2)
O21 0.115(3) 0.052(2) 0.0356(18) -0.0005(15) 0.038(2) 0.006(2)
O22 0.107(3) 0.0481(19) 0.0340(17) 0.0037(14) 0.0341(19) 0.0110(19)
O23 0.078(3) 0.069(2) 0.0366(18) -0.0061(16) 0.0302(18) -0.0027(19)
O24 0.071(2) 0.053(2) 0.0344(16) 0.0023(14) 0.0207(16) 0.0031(17)
O25 0.104(3) 0.053(2) 0.0321(17) 0.0004(15) 0.0354(19) 0.003(2)
O26 0.073(2) 0.080(3) 0.045(2) -0.0218(19) 0.0348(19) -0.002(2)
O27 0.085(3) 0.068(3) 0.054(2) 0.0126(18) 0.041(2) 0.033(2)
O28 0.057(2) 0.080(3) 0.061(2) -0.015(2) 0.0203(19) 0.021(2)
O29 0.053(2) 0.104(3) 0.046(2) -0.025(2) 0.0286(17) 0.000(2)
O30 0.0483(19) 0.089(3) 0.0381(17) -0.0101(17) 0.0237(15) 0.0064(18)
O31 0.0469(18) 0.073(2) 0.0273(15) 0.0006(15) 0.0155(13) 0.0050(16)
O32 0.0431(17) 0.067(2) 0.0252(14) 0.0034(14) 0.0136(13) 0.0113(15)
O1A 0.050(3) 0.125(5) 0.110(4) 0.033(3) 0.015(3) 0.024(3)
O2A 0.062(3) 0.129(5) 0.129(5) 0.049(4) 0.036(3) 0.030(3)
O3A 0.066(3) 0.174(6) 0.083(3) 0.034(4) 0.026(3) 0.056(3)
O4A 0.057(3) 0.136(5) 0.085(3) 0.028(3) 0.027(2) 0.041(3)

loop_
_atom_type_symbol
_atom_type_description
_atom_type_scat_dispersion_real
_atom_type_scat_dispersion_imag
_atom_type_scat_source
C C -0.002 0.002 'International Tables Vol C Tables 4.2.6.8 and 6.1.1.4'
H H 0 0 'International Tables Vol C Tables 4.2.6.8 and 6.1.1.4'
N N -0.0031 0.004 'International Tables Vol C Tables 4.2.6.8 and 6.1.1.4'
O O -0.0041 0.0074 'International Tables Vol C Tables 4.2.6.8 and 6.1.1.4'
F F -0.0053 0.0125 'International Tables Vol C Tables 4.2.6.8 and 6.1.1.4'
Cr Cr 0.2328 0.7369 'International Tables Vol C Tables 4.2.6.8 and 6.1.1.4'
Ni Ni 0.1906 1.3024 'International Tables Vol C Tables 4.2.6.8 and 6.1.1.4'
Cu Cu 0.133 1.4803 'International Tables Vol C Tables 4.2.6.8 and 6.1.1.4'

loop_
_geom_angle_atom_site_label_1
_geom_angle_atom_site_label_2
_geom_angle_atom_site_label_3
_geom_angle
_geom_angle_site_symmetry_1
_geom_angle_site_symmetry_3
O1 C1 O2 125.4(4) . .
O1 C1 C2 118.9(4) . .
O2 C1 C2 115.7(4) . .
C3 C2 C4 113.0(8) . .
C3 C2 C1 111.8(5) . .
C4 C2 C1 109.7(5) . .
C3 C2 C5 109.9(7) . .
C4 C2 C5 107.7(8) . .
C1 C2 C5 104.3(5) . .
C2 C3 H3A 109.5 . .
C2 C3 H3B 109.5 . .
H3A C3 H3B 109.5 . .
C2 C3 H3C 109.5 . .
H3A C3 H3C 109.5 . .
H3B C3 H3C 109.5 . .
C2 C4 H4A 109.5 . .
C2 C4 H4B 109.5 . .
H4A C4 H4B 109.5 . .
C2 C4 H4C 109.5 . .
H4A C4 H4C 109.5 . .
H4B C4 H4C 109.5 . .
C2 C5 H5A 109.5 . .
C2 C5 H5B 109.5 . .
H5A C5 H5B 109.5 . .
C2 C5 H5C 109.5 . .
H5A C5 H5C 109.5 . .
H5B C5 H5C 109.5 . .
O3 C6 O4 125.3(4) . .
O3 C6 C7 119.7(5) . .
O4 C6 C7 115.0(4) . .
C9 C7 C6 110.1(5) . .
C9 C7 C8 110.4(5) . .
C6 C7 C8 110.0(5) . .
C9 C7 C10 110.1(6) . .
C6 C7 C10 106.5(4) . .
C8 C7 C10 109.6(6) . .
C7 C8 H8A 109.5 . .
C7 C8 H8B 109.5 . .
H8A C8 H8B 109.5 . .
C7 C8 H8C 109.5 . .
H8A C8 H8C 109.5 . .
H8B C8 H8C 109.5 . .
C7 C9 H9A 109.5 . .
C7 C9 H9B 109.5 . .
H9A C9 H9B 109.5 . .
C7 C9 H9C 109.5 . .
H9A C9 H9C 109.5 . .
H9B C9 H9C 109.5 . .
C7 C10 H10A 109.5 . .
C7 C10 H10B 109.5 . .
H10A C10 H10B 109.5 . .
C7 C10 H10C 109.5 . .
H10A C10 H10C 109.5 . .
H10B C10 H10C 109.5 . .
O5 C11 O6 125.2(5) . .
O5 C11 C12 119.0(5) . .
O6 C11 C12 115.6(5) . .
C14 C12 C15 110.8(8) . .
C14 C12 C11 107.7(7) . .
C15 C12 C11 109.4(5) . .
C14 C12 C13 109.2(9) . .
C15 C12 C13 109.7(7) . .
C11 C12 C13 110.0(6) . .
C12 C13 H13A 109.5 . .
C12 C13 H13B 109.5 . .
H13A C13 H13B 109.5 . .
C12 C13 H13C 109.5 . .
H13A C13 H13C 109.5 . .
H13B C13 H13C 109.5 . .
C12 C14 H14A 109.5 . .
C12 C14 H14B 109.5 . .
H14A C14 H14B 109.5 . .
C12 C14 H14C 109.5 . .
H14A C14 H14C 109.5 . .
H14B C14 H14C 109.5 . .
C12 C15 H15A 109.5 . .
C12 C15 H15B 109.5 . .
H15A C15 H15B 109.5 . .
C12 C15 H15C 109.5 . .
H15A C15 H15C 109.5 . .
H15B C15 H15C 109.5 . .
O7 C16 O8 125.3(5) . .
O7 C16 C17 118.7(4) . .
O8 C16 C17 116.0(4) . .
C18 C17 C20 112.2(6) . .
C18 C17 C19 110.7(5) . .
C20 C17 C19 110.3(6) . .
C18 C17 C16 110.0(4) . .
C20 C17 C16 107.5(5) . .
C19 C17 C16 105.8(5) . .
C17 C18 H18A 109.5 . .
C17 C18 H18B 109.5 . .
H18A C18 H18B 109.5 . .
C17 C18 H18C 109.5 . .
H18A C18 H18C 109.5 . .
H18B C18 H18C 109.5 . .
C17 C19 H19A 109.5 . .
C17 C19 H19B 109.5 . .
H19A C19 H19B 109.5 . .
C17 C19 H19C 109.5 . .
H19A C19 H19C 109.5 . .
H19B C19 H19C 109.5 . .
C17 C20 H20A 109.5 . .
C17 C20 H20B 109.5 . .
H20A C20 H20B 109.5 . .
C17 C20 H20C 109.5 . .
H20A C20 H20C 109.5 . .
H20B C20 H20C 109.5 . .
O9 C21 O10 125.4(5) . .
O9 C21 C22 117.3(6) . .
O10 C21 C22 116.5(6) . .
C23 C22 C24 110.3(7) . .
C23 C22 C21 111.5(7) . .
C24 C22 C21 104.3(9) . .
C23 C22 C25 109.4(11) . .
C24 C22 C25 113.8(10) . .
C21 C22 C25 107.6(6) . .
C22 C23 H23A 109.5 . .
C22 C23 H23B 109.5 . .
H23A C23 H23B 109.5 . .
C22 C23 H23C 109.5 . .
H23A C23 H23C 109.5 . .
H23B C23 H23C 109.5 . .
C22 C24 H24A 109.5 . .
C22 C24 H24B 109.5 . .
H24A C24 H24B 109.5 . .
C22 C24 H24C 109.5 . .
H24A C24 H24C 109.5 . .
H24B C24 H24C 109.5 . .
C22 C25 H25A 109.5 . .
C22 C25 H25B 109.5 . .
H25A C25 H25B 109.5 . .
C22 C25 H25C 109.5 . .
H25A C25 H25C 109.5 . .
H25B C25 H25C 109.5 . .
O11 C26 O12 122.8(6) . .
O11 C26 C27 119.3(7) . .
O12 C26 C27 117.5(6) . .
C28 C27 C29 116.2(14) . .
C28 C27 C26 111.1(7) . .
C29 C27 C26 108.7(8) . .
C28 C27 C30 109.3(15) . .
C29 C27 C30 105.7(14) . .
C26 C27 C30 105.2(9) . .
C27 C28 H28A 109.5 . .
C27 C28 H28B 109.5 . .
H28A C28 H28B 109.5 . .
C27 C28 H28C 109.5 . .
H28A C28 H28C 109.5 . .
H28B C28 H28C 109.5 . .
C27 C29 H29A 109.5 . .
C27 C29 H29B 109.5 . .
H29A C29 H29B 109.5 . .
C27 C29 H29C 109.5 . .
H29A C29 H29C 109.5 . .
H29B C29 H29C 109.5 . .
C27 C30 H30A 109.5 . .
C27 C30 H30B 109.5 . .
H30A C30 H30B 109.5 . .
C27 C30 H30C 109.5 . .
H30A C30 H30C 109.5 . .
H30B C30 H30C 109.5 . .
O14 C31 O13 124.6(5) . .
O14 C31 C32 117.0(6) . .
O13 C31 C32 118.2(6) . .
C33 C32 C35 116.5(10) . .
C33 C32 C31 110.8(7) . .
C35 C32 C31 108.6(6) . .
C33 C32 C34 108.6(7) . .
C35 C32 C34 105.8(11) . .
C31 C32 C34 106.0(8) . .
C32 C33 H33A 109.5 . .
C32 C33 H33B 109.5 . .
H33A C33 H33B 109.5 . .
C32 C33 H33C 109.5 . .
H33A C33 H33C 109.5 . .
H33B C33 H33C 109.5 . .
C32 C34 H34A 109.5 . .
C32 C34 H34B 109.5 . .
H34A C34 H34B 109.5 . .
C32 C34 H34C 109.5 . .
H34A C34 H34C 109.5 . .
H34B C34 H34C 109.5 . .
C32 C35 H35A 109.5 . .
C32 C35 H35B 109.5 . .
H35A C35 H35B 109.5 . .
C32 C35 H35C 109.5 . .
H35A C35 H35C 109.5 . .
H35B C35 H35C 109.5 . .
O16 C36 O15 127.8(7) . .
O16 C36 C37 117.7(8) . .
O15 C36 C37 114.3(7) . .
C40 C37 C38 115.6(16) . .
C40 C37 C36 114.1(9) . .
C38 C37 C36 111.8(8) . .
C40 C37 C39 109.6(8) . .
C38 C37 C39 101.2(17) . .
C36 C37 C39 103.0(12) . .
C37 C38 H38A 109.5 . .
C37 C38 H38B 109.5 . .
H38A C38 H38B 109.5 . .
C37 C38 H38C 109.5 . .
H38A C38 H38C 109.5 . .
H38B C38 H38C 109.5 . .
C37 C39 H39A 109.5 . .
C37 C39 H39B 109.5 . .
H39A C39 H39B 109.5 . .
C37 C39 H39C 109.5 . .
H39A C39 H39C 109.5 . .
H39B C39 H39C 109.5 . .
C37 C40 H40A 109.5 . .
C37 C40 H40B 109.5 . .
H40A C40 H40B 109.5 . .
C37 C40 H40C 109.5 . .
H40A C40 H40C 109.5 . .
H40B C40 H40C 109.5 . .
O17 C41 O18 125.5(6) . .
O17 C41 C42 118.1(6) . .
O18 C41 C42 116.5(5) . .
C45 C42 C43 123.0(10) . .
C45 C42 C41 110.6(6) . .
C43 C42 C41 112.7(6) . .
C45 C42 C44 102.0(11) . .
C43 C42 C44 100.1(9) . .
C41 C42 C44 105.7(9) . .
C42 C43 H43A 109.5 . .
C42 C43 H43B 109.5 . .
H43A C43 H43B 109.5 . .
C42 C43 H43C 109.5 . .
H43A C43 H43C 109.5 . .
H43B C43 H43C 109.5 . .
C42 C44 H44A 109.5 . .
C42 C44 H44B 109.5 . .
H44A C44 H44B 109.5 . .
C42 C44 H44C 109.5 . .
H44A C44 H44C 109.5 . .
H44B C44 H44C 109.5 . .
C42 C45 H45A 109.5 . .
C42 C45 H45B 109.5 . .
H45A C45 H45B 109.5 . .
C42 C45 H45C 109.5 . .
H45A C45 H45C 109.5 . .
H45B C45 H45C 109.5 . .
O20 C46 O19 124.6(6) . .
O20 C46 C47 117.2(6) . .
O19 C46 C47 118.0(5) . .
C48 C47 C50 109.5(9) . .
C48 C47 C49 111.5(7) . .
C50 C47 C49 109.7(8) . .
C48 C47 C46 111.7(6) . .
C50 C47 C46 109.7(6) . .
C49 C47 C46 104.6(8) . .
C47 C48 H48A 109.5 . .
C47 C48 H48B 109.5 . .
H48A C48 H48B 109.5 . .
C47 C48 H48C 109.5 . .
H48A C48 H48C 109.5 . .
H48B C48 H48C 109.5 . .
C47 C49 H49A 109.5 . .
C47 C49 H49B 109.5 . .
H49A C49 H49B 109.5 . .
C47 C49 H49C 109.5 . .
H49A C49 H49C 109.5 . .
H49B C49 H49C 109.5 . .
C47 C50 H50A 109.5 . .
C47 C50 H50B 109.5 . .
H50A C50 H50B 109.5 . .
C47 C50 H50C 109.5 . .
H50A C50 H50C 109.5 . .
H50B C50 H50C 109.5 . .
O22 C51 O21 124.9(5) . .
O22 C51 C52 119.3(4) . .
O21 C51 C52 115.6(5) . .
C54 C52 C51 107.8(5) . .
C54 C52 C53 110.5(5) . .
C51 C52 C53 108.5(5) . .
C54 C52 C55 110.4(5) . .
C51 C52 C55 109.8(4) . .
C53 C52 C55 109.9(5) . .
C52 C53 H53A 109.5 . .
C52 C53 H53B 109.5 . .
H53A C53 H53B 109.5 . .
C52 C53 H53C 109.5 . .
H53A C53 H53C 109.5 . .
H53B C53 H53C 109.5 . .
C52 C54 H54A 109.5 . .
C52 C54 H54B 109.5 . .
H54A C54 H54B 109.5 . .
C52 C54 H54C 109.5 . .
H54A C54 H54C 109.5 . .
H54B C54 H54C 109.5 . .
C52 C55 H55A 109.5 . .
C52 C55 H55B 109.5 . .
H55A C55 H55B 109.5 . .
C52 C55 H55C 109.5 . .
H55A C55 H55C 109.5 . .
H55B C55 H55C 109.5 . .
O24 C56 O23 126.4(6) . .
O24 C56 C57 119.9(5) . .
O23 C56 C57 113.7(5) . .
C59 C57 C58 111.5(8) . .
C59 C57 C60 110.6(7) . .
C58 C57 C60 108.2(8) . .
C59 C57 C56 110.7(6) . .
C58 C57 C56 107.3(6) . .
C60 C57 C56 108.4(7) . .
C57 C58 H58A 109.5 . .
C57 C58 H58B 109.5 . .
H58A C58 H58B 109.5 . .
C57 C58 H58C 109.5 . .
H58A C58 H58C 109.5 . .
H58B C58 H58C 109.5 . .
C57 C59 H59A 109.5 . .
C57 C59 H59B 109.5 . .
H59A C59 H59B 109.5 . .
C57 C59 H59C 109.5 . .
H59A C59 H59C 109.5 . .
H59B C59 H59C 109.5 . .
C57 C60 H60A 109.5 . .
C57 C60 H60B 109.5 . .
H60A C60 H60B 109.5 . .
C57 C60 H60C 109.5 . .
H60A C60 H60C 109.5 . .
H60B C60 H60C 109.5 . .
O26 C61 O25 128.4(5) . .
O26 C61 C62 117.0(6) . .
O25 C61 C62 114.5(6) . .
C65 C62 C64 116.0(11) . .
C65 C62 C61 110.9(7) . .
C64 C62 C61 113.1(7) . .
C65 C62 C63 102.6(11) . .
C64 C62 C63 111.0(11) . .
C61 C62 C63 101.8(10) . .
C62 C63 H63A 109.5 . .
C62 C63 H63B 109.5 . .
H63A C63 H63B 109.5 . .
C62 C63 H63C 109.5 . .
H63A C63 H63C 109.5 . .
H63B C63 H63C 109.5 . .
C62 C64 H64A 109.5 . .
C62 C64 H64B 109.5 . .
H64A C64 H64B 109.5 . .
C62 C64 H64C 109.5 . .
H64A C64 H64C 109.5 . .
H64B C64 H64C 109.5 . .
C62 C65 H65A 109.5 . .
C62 C65 H65B 109.5 . .
H65A C65 H65B 109.5 . .
C62 C65 H65C 109.5 . .
H65A C65 H65C 109.5 . .
H65B C65 H65C 109.5 . .
O27 C66 O28 126.1(5) . .
O27 C66 C67 114.9(8) . .
O28 C66 C67 118.9(8) . .
C69 C67 C70 110.9(13) . .
C69 C67 C66 106.6(7) . .
C70 C67 C66 110.7(9) . .
C69 C67 C68 112.1(12) . .
C70 C67 C68 107.8(8) . .
C66 C67 C68 108.7(7) . .
C67 C68 H68A 109.5 . .
C67 C68 H68B 109.5 . .
H68A C68 H68B 109.5 . .
C67 C68 H68C 109.5 . .
H68A C68 H68C 109.5 . .
H68B C68 H68C 109.5 . .
C67 C69 H69A 109.5 . .
C67 C69 H69B 109.5 . .
H69A C69 H69B 109.5 . .
C67 C69 H69C 109.5 . .
H69A C69 H69C 109.5 . .
H69B C69 H69C 109.5 . .
C67 C70 H70A 109.5 . .
C67 C70 H70B 109.5 . .
H70A C70 H70B 109.5 . .
C67 C70 H70C 109.5 . .
H70A C70 H70C 109.5 . .
H70B C70 H70C 109.5 . .
O29 C71 O30 126.7(4) . .
O29 C71 C72 118.0(5) . .
O30 C71 C72 115.3(6) . .
C73 C72 C74 124.4(8) . .
C73 C72 C71 109.7(6) . .
C74 C72 C71 111.6(6) . .
C73 C72 C75 97.5(9) . .
C74 C72 C75 103.6(8) . .
C71 C72 C75 107.6(6) . .
C72 C73 H73A 109.5 . .
C72 C73 H73B 109.5 . .
H73A C73 H73B 109.5 . .
C72 C73 H73C 109.5 . .
H73A C73 H73C 109.5 . .
H73B C73 H73C 109.5 . .
C72 C74 H74A 109.5 . .
C72 C74 H74B 109.5 . .
H74A C74 H74B 109.5 . .
C72 C74 H74C 109.5 . .
H74A C74 H74C 109.5 . .
H74B C74 H74C 109.5 . .
C72 C75 H75A 109.5 . .
C72 C75 H75B 109.5 . .
H75A C75 H75B 109.5 . .
C72 C75 H75C 109.5 . .
H75A C75 H75C 109.5 . .
H75B C75 H75C 109.5 . .
O31 C76 O32 126.6(4) . .
O31 C76 C77 117.2(4) . .
O32 C76 C77 116.2(5) . .
C78 C77 C76 122.8(5) . .
C78 C77 H77 118.6 . .
C76 C77 H77 118.6 . .
C77 C78 C79 125.8(5) . .
C77 C78 H78 117.1 . .
C79 C78 H78 117.1 . .
C84 C79 C80 115.5(5) . .
C84 C79 C78 124.5(6) . .
C80 C79 C78 119.9(5) . .
C81 C80 C79 119.9(6) . .
C81 C80 H80 120 . .
C79 C80 H80 120 . .
N82 C81 C80 123.2(7) . .
N82 C81 H81 118.4 . .
C80 C81 H81 118.4 . .
C83 N82 C81 116.8(5) . .
C83 N82 Cu1 122.7(5) . .
C81 N82 Cu1 120.3(5) . .
N82 C83 C84 123.9(7) . .
N82 C83 H83 118 . .
C84 C83 H83 118 . .
C79 C84 C83 120.3(7) . .
C79 C84 H84 119.9 . .
C83 C84 H84 119.9 . .
C92 C91 H91A 109.5 . .
C92 C91 H91B 109.5 . .
H91A C91 H91B 109.5 . .
C92 C91 H91C 109.5 . .
H91A C91 H91C 109.5 . .
H91B C91 H91C 109.5 . .
C93 C92 C91 112.5(6) . .
C93 C92 H92A 109.1 . .
C91 C92 H92A 109.1 . .
C93 C92 H92B 109.1 . .
C91 C92 H92B 109.1 . .
H92A C92 H92B 107.8 . .
C92 C93 N94 113.3(5) . .
C92 C93 H93A 108.9 . .
N94 C93 H93A 108.9 . .
C92 C93 H93B 108.9 . .
N94 C93 H93B 108.9 . .
H93A C93 H93B 107.7 . .
C93 N94 C95 117.7(5) . .
C93 N94 H94A 107.9 . .
C95 N94 H94A 107.9 . .
C93 N94 H94B 107.9 . .
C95 N94 H94B 107.9 . .
H94A N94 H94B 107.2 . .
N94 C95 C96 111.1(5) . .
N94 C95 H95A 109.4 . .
C96 C95 H95A 109.4 . .
N94 C95 H95B 109.4 . .
C96 C95 H95B 109.4 . .
H95A C95 H95B 108 . .
C97 C96 C95 112.6(7) . .
C97 C96 H96A 109.1 . .
C95 C96 H96A 109.1 . .
C97 C96 H96B 109.1 . .
C95 C96 H96B 109.1 . .
H96A C96 H96B 107.8 . .
C96 C97 H97A 109.5 . .
C96 C97 H97B 109.5 . .
H97A C97 H97B 109.5 . .
C96 C97 H97C 109.5 . .
H97A C97 H97C 109.5 . .
H97B C97 H97C 109.5 . .
C302 C301 H30D 109.5 . .
C302 C301 H30E 109.5 . .
H30D C301 H30E 109.5 . .
C302 C301 H30F 109.5 . .
H30D C301 H30F 109.5 . .
H30E C301 H30F 109.5 . .
C303 C302 C307 120 . .
C303 C302 C301 116(2) . .
C307 C302 C301 124(2) . .
C304 C303 C302 120 . .
C304 C303 H303 120 . .
C302 C303 H303 120 . .
C303 C304 C305 120 . .
C303 C304 H304 120 . .
C305 C304 H304 120 . .
C304 C305 C306 120 . .
C304 C305 H305 120 . .
C306 C305 H305 120 . .
C307 C306 C305 120 . .
C307 C306 H306 120 . .
C305 C306 H306 120 . .
C306 C307 C302 120 . .
C306 C307 H307 120 . .
C302 C307 H307 120 . .
O1A C1A O2A 124.2(9) . .
O1A C1A C2A 119.1(8) . .
O2A C1A C2A 116.7(7) . .
C1A C2A C4A 108.6(9) . .
C1A C2A C3A 110.9(8) . .
C4A C2A C3A 110.2(9) . .
C1A C2A C5A 106.1(7) . .
C4A C2A C5A 109.1(8) . .
C3A C2A C5A 111.8(9) . .
C2A C3A H3A1 109.5 . .
C2A C3A H3A2 109.5 . .
H3A1 C3A H3A2 109.5 . .
C2A C3A H3A3 109.5 . .
H3A1 C3A H3A3 109.5 . .
H3A2 C3A H3A3 109.5 . .
C2A C4A H4A1 109.5 . .
C2A C4A H4A2 109.5 . .
H4A1 C4A H4A2 109.5 . .
C2A C4A H4A3 109.5 . .
H4A1 C4A H4A3 109.5 . .
H4A2 C4A H4A3 109.5 . .
C2A C5A H5A1 109.5 . .
C2A C5A H5A2 109.5 . .
H5A1 C5A H5A2 109.5 . .
C2A C5A H5A3 109.5 . .
H5A1 C5A H5A3 109.5 . .
H5A2 C5A H5A3 109.5 . .
O4A C6A O3A 126.4(8) . .
O4A C6A C7A 118.0(6) . .
O3A C6A C7A 115.5(7) . .
C6A C7A C10A 112.1(7) . .
C6A C7A C8A 112.3(8) . .
C10A C7A C8A 113.4(9) . .
C6A C7A C9A 105.2(8) . .
C10A C7A C9A 106.5(8) . .
C8A C7A C9A 106.7(8) . .
C7A C8A H8A1 109.5 . .
C7A C8A H8A2 109.5 . .
H8A1 C8A H8A2 109.5 . .
C7A C8A H8A3 109.5 . .
H8A1 C8A H8A3 109.5 . .
H8A2 C8A H8A3 109.5 . .
C7A C9A H9A1 109.5 . .
C7A C9A H9A2 109.5 . .
H9A1 C9A H9A2 109.5 . .
C7A C9A H9A3 109.5 . .
H9A1 C9A H9A3 109.5 . .
H9A2 C9A H9A3 109.5 . .
C7A C10A H10D 109.5 . .
C7A C10A H10E 109.5 . .
H10D C10A H10E 109.5 . .
C7A C10A H10F 109.5 . .
H10D C10A H10F 109.5 . .
H10E C10A H10F 109.5 . .
F8 Cr1 O30 94.01(15) . .
F8 Cr1 O1 176.67(12) . .
O30 Cr1 O1 89.03(15) . .
F8 Cr1 O3 89.99(13) . .
O30 Cr1 O3 90.63(14) . .
O1 Cr1 O3 91.36(14) . .
F8 Cr1 O32 91.98(13) . .
O30 Cr1 O32 94.47(13) . .
O1 Cr1 O32 86.40(14) . .
O3 Cr1 O32 174.38(13) . .
F8 Cr1 F1 84.84(11) . .
O30 Cr1 F1 178.68(15) . .
O1 Cr1 F1 92.14(12) . .
O3 Cr1 F1 88.72(12) . .
O32 Cr1 F1 86.22(11) . .
F1 Cr2 O2 91.77(13) . .
F1 Cr2 F2 86.93(11) . .
O2 Cr2 F2 177.87(14) . .
F1 Cr2 O4 92.23(13) . .
O2 Cr2 O4 93.52(15) . .
F2 Cr2 O4 88.23(13) . .
F1 Cr2 O5 179.15(15) . .
O2 Cr2 O5 87.96(15) . .
F2 Cr2 O5 93.31(12) . .
O4 Cr2 O5 88.60(15) . .
F1 Cr2 O7 89.80(12) . .
O2 Cr2 O7 88.91(14) . .
F2 Cr2 O7 89.39(12) . .
O4 Cr2 O7 176.78(13) . .
O5 Cr2 O7 89.38(15) . .
F2 Cr3 F3 87.96(11) . .
F2 Cr3 O6 91.45(14) . .
F3 Cr3 O6 178.99(17) . .
F2 Cr3 O8 91.35(12) . .
F3 Cr3 O8 89.55(15) . .
O6 Cr3 O8 91.28(19) . .
F2 Cr3 O11 91.23(14) . .
F3 Cr3 O11 90.36(16) . .
O6 Cr3 O11 88.84(19) . .
O8 Cr3 O11 177.42(15) . .
F2 Cr3 O9 177.61(14) . .
F3 Cr3 O9 93.61(14) . .
O6 Cr3 O9 87.01(17) . .
O8 Cr3 O9 86.87(16) . .
O11 Cr3 O9 90.56(17) . .
F3 Cr4 O13 176.8(2) . .
F3 Cr4 O12 91.58(16) . .
O13 Cr4 O12 89.5(2) . .
F3 Cr4 F4 90.86(11) . .
O13 Cr4 F4 92.12(17) . .
O12 Cr4 F4 90.84(17) . .
F3 Cr4 O10 90.57(15) . .
O13 Cr4 O10 86.38(19) . .
O12 Cr4 O10 92.9(2) . .
F4 Cr4 O10 176.0(2) . .
F3 Cr4 O15 88.04(17) . .
O13 Cr4 O15 90.8(3) . .
O12 Cr4 O15 178.3(2) . .
F4 Cr4 O15 90.80(17) . .
O10 Cr4 O15 85.5(2) . .
F5 Cr5 F4 89.52(12) . .
F5 Cr5 O17 91.52(15) . .
F4 Cr5 O17 177.97(18) . .
F5 Cr5 O19 91.91(15) . .
F4 Cr5 O19 90.32(18) . .
O17 Cr5 O19 91.4(2) . .
F5 Cr5 O14 178.86(16) . .
F4 Cr5 O14 91.49(15) . .
O17 Cr5 O14 87.49(18) . .
O19 Cr5 O14 87.5(2) . .
F5 Cr5 O16 90.69(15) . .
F4 Cr5 O16 92.02(16) . .
O17 Cr5 O16 86.2(2) . .
O19 Cr5 O16 176.52(18) . .
O14 Cr5 O16 89.8(2) . .
F6 Cr6 F5 89.11(12) . .
F6 Cr6 O21 91.25(15) . .
F5 Cr6 O21 178.91(17) . .
F6 Cr6 O23 91.77(14) . .
F5 Cr6 O23 89.14(15) . .
O21 Cr6 O23 91.88(17) . .
F6 Cr6 O18 177.88(15) . .
F5 Cr6 O18 92.56(15) . .
O21 Cr6 O18 87.10(18) . .
O23 Cr6 O18 86.95(19) . .
F6 Cr6 O20 90.58(16) . .
F5 Cr6 O20 90.80(15) . .
O21 Cr6 O20 88.17(17) . .
O23 Cr6 O20 177.65(18) . .
O18 Cr6 O20 90.71(19) . .
F7 Cr7 O27 93.85(17) . .
F7 Cr7 O25 92.99(14) . .
O27 Cr7 O25 93.50(17) . .
F7 Cr7 F6 86.25(11) . .
O27 Cr7 F6 88.77(15) . .
O25 Cr7 F6 177.65(16) . .
F7 Cr7 O22 179.22(12) . .
O27 Cr7 O22 86.24(19) . .
O25 Cr7 O22 87.78(15) . .
F6 Cr7 O22 92.97(13) . .
F7 Cr7 O24 91.06(13) . .
O27 Cr7 O24 174.27(17) . .
O25 Cr7 O24 89.20(16) . .
F6 Cr7 O24 88.59(13) . .
O22 Cr7 O24 88.81(17) . .
F8 Cr8 O29 92.63(14) . .
F8 Cr8 O26 177.65(14) . .
O29 Cr8 O26 89.64(16) . .
F8 Cr8 O31 90.85(12) . .
O29 Cr8 O31 93.85(16) . .
O26 Cr8 O31 88.39(16) . .
F8 Cr8 O28 87.88(14) . .
O29 Cr8 O28 90.83(19) . .
O26 Cr8 O28 92.70(17) . .
O31 Cr8 O28 175.20(16) . .
F8 Cr8 F7 86.43(11) . .
O29 Cr8 F7 178.83(15) . .
O26 Cr8 F7 91.29(14) . .
O31 Cr8 F7 85.47(12) . .
O28 Cr8 F7 89.84(16) . .
O1A Cu1 O3A 89.1(3) . .
O1A Cu1 O2A 168.9(2) . 3_575
O3A Cu1 O2A 90.3(3) . 3_575
O1A Cu1 O4A 90.1(3) . 3_575
O3A Cu1 O4A 169.44(19) . 3_575
O2A Cu1 O4A 88.4(3) 3_575 3_575
O1A Cu1 N82 96.2(2) . .
O3A Cu1 N82 99.0(2) . .
O2A Cu1 N82 94.9(2) 3_575 .
O4A Cu1 N82 91.6(2) 3_575 .
O1A Cu1 Cu1 85.33(15) . 3_575
O3A Cu1 Cu1 85.88(14) . 3_575
O2A Cu1 Cu1 83.58(15) 3_575 3_575
O4A Cu1 Cu1 83.56(13) 3_575 3_575
N82 Cu1 Cu1 174.94(19) . 3_575
Cr2 F1 Cr1 121.82(13) . .
Cr3 F2 Cr2 123.14(13) . .
Cr4 F3 Cr3 122.85(14) . .
Cr5 F4 Cr4 123.47(17) . .
Cr5 F5 Cr6 123.80(15) . .
Cr6 F6 Cr7 122.82(16) . .
Cr7 F7 Cr8 121.07(13) . .
Cr1 F8 Cr8 121.34(13) . .
C1 O1 Cr1 133.5(3) . .
C1 O2 Cr2 129.4(3) . .
C6 O3 Cr1 129.7(3) . .
C6 O4 Cr2 134.6(3) . .
C11 O5 Cr2 135.0(4) . .
C11 O6 Cr3 129.3(4) . .
C16 O7 Cr2 129.5(3) . .
C16 O8 Cr3 135.8(3) . .
C21 O9 Cr3 134.6(4) . .
C21 O10 Cr4 129.8(5) . .
C26 O11 Cr3 131.5(4) . .
C26 O12 Cr4 136.4(3) . .
C31 O13 Cr4 135.1(4) . .
C31 O14 Cr5 132.3(4) . .
C36 O15 Cr4 126.4(6) . .
C36 O16 Cr5 135.1(5) . .
C41 O17 Cr5 132.2(4) . .
C41 O18 Cr6 134.7(4) . .
C46 O19 Cr5 136.5(4) . .
C46 O20 Cr6 131.2(5) . .
C51 O21 Cr6 129.7(4) . .
C51 O22 Cr7 132.6(4) . .
C56 O23 Cr6 135.4(4) . .
C56 O24 Cr7 127.6(4) . .
C61 O25 Cr7 128.6(4) . .
C61 O26 Cr8 135.5(4) . .
C66 O27 Cr7 136.5(4) . .
C66 O28 Cr8 129.3(4) . .
C71 O29 Cr8 134.6(3) . .
C71 O30 Cr1 131.3(4) . .
C76 O31 Cr8 130.4(3) . .
C76 O32 Cr1 133.9(3) . .
C1A O1A Cu1 122.6(6) . .
C1A O2A Cu1 124.2(5) . 3_575
C6A O3A Cu1 120.3(6) . .
C6A O4A Cu1 123.8(5) . 3_575

loop_
_geom_bond_atom_site_label_1
_geom_bond_atom_site_label_2
_geom_bond_distance
_geom_bond_site_symmetry_2
C1 O1 1.247(6) .
C1 O2 1.280(5) .
C1 C2 1.526(7) .
C2 C3 1.463(8) .
C2 C4 1.477(10) .
C2 C5 1.537(10) .
C3 H3A 0.98 .
C3 H3B 0.98 .
C3 H3C 0.98 .
C4 H4A 0.98 .
C4 H4B 0.98 .
C4 H4C 0.98 .
C5 H5A 0.98 .
C5 H5B 0.98 .
C5 H5C 0.98 .
C6 O3 1.247(6) .
C6 O4 1.275(6) .
C6 C7 1.525(7) .
C7 C9 1.521(10) .
C7 C8 1.528(9) .
C7 C10 1.554(8) .
C8 H8A 0.98 .
C8 H8B 0.98 .
C8 H8C 0.98 .
C9 H9A 0.98 .
C9 H9B 0.98 .
C9 H9C 0.98 .
C10 H10A 0.98 .
C10 H10B 0.98 .
C10 H10C 0.98 .
C11 O5 1.243(6) .
C11 O6 1.275(7) .
C11 C12 1.520(8) .
C12 C14 1.484(14) .
C12 C15 1.518(9) .
C12 C13 1.534(12) .
C13 H13A 0.98 .
C13 H13B 0.98 .
C13 H13C 0.98 .
C14 H14A 0.98 .
C14 H14B 0.98 .
C14 H14C 0.98 .
C15 H15A 0.98 .
C15 H15B 0.98 .
C15 H15C 0.98 .
C16 O7 1.244(5) .
C16 O8 1.270(6) .
C16 C17 1.549(7) .
C17 C18 1.513(8) .
C17 C20 1.535(9) .
C17 C19 1.532(9) .
C18 H18A 0.98 .
C18 H18B 0.98 .
C18 H18C 0.98 .
C19 H19A 0.98 .
C19 H19B 0.98 .
C19 H19C 0.98 .
C20 H20A 0.98 .
C20 H20B 0.98 .
C20 H20C 0.98 .
C21 O9 1.220(7) .
C21 O10 1.239(8) .
C21 C22 1.567(9) .
C22 C23 1.465(12) .
C22 C24 1.457(15) .
C22 C25 1.588(15) .
C23 H23A 0.98 .
C23 H23B 0.98 .
C23 H23C 0.98 .
C24 H24A 0.98 .
C24 H24B 0.98 .
C24 H24C 0.98 .
C25 H25A 0.98 .
C25 H25B 0.98 .
C25 H25C 0.98 .
C26 O11 1.226(7) .
C26 O12 1.309(8) .
C26 C27 1.536(9) .
C27 C28 1.375(15) .
C27 C29 1.417(13) .
C27 C30 1.551(18) .
C28 H28A 0.98 .
C28 H28B 0.98 .
C28 H28C 0.98 .
C29 H29A 0.98 .
C29 H29B 0.98 .
C29 H29C 0.98 .
C30 H30A 0.98 .
C30 H30B 0.98 .
C30 H30C 0.98 .
C31 O14 1.248(8) .
C31 O13 1.281(8) .
C31 C32 1.529(8) .
C32 C33 1.465(12) .
C32 C35 1.495(12) .
C32 C34 1.589(16) .
C33 H33A 0.98 .
C33 H33B 0.98 .
C33 H33C 0.98 .
C34 H34A 0.98 .
C34 H34B 0.98 .
C34 H34C 0.98 .
C35 H35A 0.98 .
C35 H35B 0.98 .
C35 H35C 0.98 .
C36 O16 1.242(8) .
C36 O15 1.241(8) .
C36 C37 1.521(13) .
C37 C40 1.498(16) .
C37 C38 1.503(19) .
C37 C39 1.55(2) .
C38 H38A 0.98 .
C38 H38B 0.98 .
C38 H38C 0.98 .
C39 H39A 0.98 .
C39 H39B 0.98 .
C39 H39C 0.98 .
C40 H40A 0.98 .
C40 H40B 0.98 .
C40 H40C 0.98 .
C41 O17 1.255(7) .
C41 O18 1.261(7) .
C41 C42 1.517(9) .
C42 C45 1.399(12) .
C42 C43 1.445(10) .
C42 C44 1.625(17) .
C43 H43A 0.98 .
C43 H43B 0.98 .
C43 H43C 0.98 .
C44 H44A 0.98 .
C44 H44B 0.98 .
C44 H44C 0.98 .
C45 H45A 0.98 .
C45 H45B 0.98 .
C45 H45C 0.98 .
C46 O20 1.258(6) .
C46 O19 1.271(8) .
C46 C47 1.541(9) .
C47 C48 1.462(12) .
C47 C50 1.528(11) .
C47 C49 1.514(13) .
C48 H48A 0.98 .
C48 H48B 0.98 .
C48 H48C 0.98 .
C49 H49A 0.98 .
C49 H49B 0.98 .
C49 H49C 0.98 .
C50 H50A 0.98 .
C50 H50B 0.98 .
C50 H50C 0.98 .
C51 O22 1.254(6) .
C51 O21 1.264(6) .
C51 C52 1.519(7) .
C52 C54 1.505(9) .
C52 C53 1.537(7) .
C52 C55 1.538(7) .
C53 H53A 0.98 .
C53 H53B 0.98 .
C53 H53C 0.98 .
C54 H54A 0.98 .
C54 H54B 0.98 .
C54 H54C 0.98 .
C55 H55A 0.98 .
C55 H55B 0.98 .
C55 H55C 0.98 .
C56 O24 1.244(7) .
C56 O23 1.258(6) .
C56 C57 1.546(9) .
C57 C59 1.522(10) .
C57 C58 1.529(12) .
C57 C60 1.520(11) .
C58 H58A 0.98 .
C58 H58B 0.98 .
C58 H58C 0.98 .
C59 H59A 0.98 .
C59 H59B 0.98 .
C59 H59C 0.98 .
C60 H60A 0.98 .
C60 H60B 0.98 .
C60 H60C 0.98 .
C61 O26 1.209(8) .
C61 O25 1.287(7) .
C61 C62 1.511(8) .
C62 C65 1.481(11) .
C62 C64 1.486(15) .
C62 C63 1.63(2) .
C63 H63A 0.98 .
C63 H63B 0.98 .
C63 H63C 0.98 .
C64 H64A 0.98 .
C64 H64B 0.98 .
C64 H64C 0.98 .
C65 H65A 0.98 .
C65 H65B 0.98 .
C65 H65C 0.98 .
C66 O27 1.263(9) .
C66 O28 1.276(9) .
C66 C67 1.523(9) .
C67 C69 1.482(14) .
C67 C70 1.470(17) .
C67 C68 1.532(12) .
C68 H68A 0.98 .
C68 H68B 0.98 .
C68 H68C 0.98 .
C69 H69A 0.98 .
C69 H69B 0.98 .
C69 H69C 0.98 .
C70 H70A 0.98 .
C70 H70B 0.98 .
C70 H70C 0.98 .
C71 O29 1.242(7) .
C71 O30 1.267(6) .
C71 C72 1.528(7) .
C72 C73 1.436(11) .
C72 C74 1.473(10) .
C72 C75 1.654(14) .
C73 H73A 0.98 .
C73 H73B 0.98 .
C73 H73C 0.98 .
C74 H74A 0.98 .
C74 H74B 0.98 .
C74 H74C 0.98 .
C75 H75A 0.98 .
C75 H75B 0.98 .
C75 H75C 0.98 .
C76 O31 1.256(6) .
C76 O32 1.268(6) .
C76 C77 1.487(7) .
C77 C78 1.313(8) .
C77 H77 0.95 .
C78 C79 1.467(7) .
C78 H78 0.95 .
C79 C84 1.363(8) .
C79 C80 1.387(9) .
C80 C81 1.376(8) .
C80 H80 0.95 .
C81 N82 1.315(9) .
C81 H81 0.95 .
N82 C83 1.305(10) .
N82 Cu1 2.145(5) .
C83 C84 1.372(10) .
C83 H83 0.95 .
C84 H84 0.95 .
C91 C92 1.522(9) .
C91 H91A 0.98 .
C91 H91B 0.98 .
C91 H91C 0.98 .
C92 C93 1.461(9) .
C92 H92A 0.99 .
C92 H92B 0.99 .
C93 N94 1.473(7) .
C93 H93A 0.99 .
C93 H93B 0.99 .
N94 C95 1.470(7) .
N94 H94A 0.99 .
N94 H94B 0.99 .
C95 C96 1.524(10) .
C95 H95A 0.99 .
C95 H95B 0.99 .
C96 C97 1.485(10) .
C96 H96A 0.99 .
C96 H96B 0.99 .
C97 H97A 0.98 .
C97 H97B 0.98 .
C97 H97C 0.98 .
C301 C302 1.40(2) .
C301 H30D 0.98 .
C301 H30E 0.98 .
C301 H30F 0.98 .
C302 C303 1.39 .
C302 C307 1.39 .
C303 C304 1.39 .
C303 H303 0.95 .
C304 C305 1.39 .
C304 H304 0.95 .
C305 C306 1.39 .
C305 H305 0.95 .
C306 C307 1.39 .
C306 H306 0.95 .
C307 H307 0.95 .
C1A O1A 1.237(9) .
C1A O2A 1.259(10) .
C1A C2A 1.517(13) .
C2A C4A 1.519(13) .
C2A C3A 1.534(14) .
C2A C5A 1.571(10) .
C3A H3A1 0.98 .
C3A H3A2 0.98 .
C3A H3A3 0.98 .
C4A H4A1 0.98 .
C4A H4A2 0.98 .
C4A H4A3 0.98 .
C5A H5A1 0.98 .
C5A H5A2 0.98 .
C5A H5A3 0.98 .
C6A O4A 1.228(9) .
C6A O3A 1.261(8) .
C6A C7A 1.506(12) .
C7A C10A 1.530(10) .
C7A C8A 1.520(14) .
C7A C9A 1.591(14) .
C8A H8A1 0.98 .
C8A H8A2 0.98 .
C8A H8A3 0.98 .
C9A H9A1 0.98 .
C9A H9A2 0.98 .
C9A H9A3 0.98 .
C10A H10D 0.98 .
C10A H10E 0.98 .
C10A H10F 0.98 .
Cr1 F8 1.919(3) .
Cr1 O30 1.942(3) .
Cr1 O1 1.981(4) .
Cr1 O3 1.984(3) .
Cr1 O32 1.986(3) .
Cr1 F1 1.991(2) .
Cr2 F1 1.902(3) .
Cr2 O2 1.935(3) .
Cr2 F2 1.942(2) .
Cr2 O4 1.943(3) .
Cr2 O5 1.960(3) .
Cr2 O7 1.984(3) .
Cr3 F2 1.913(2) .
Cr3 F3 1.922(3) .
Cr3 O6 1.945(4) .
Cr3 O8 1.949(4) .
Cr3 O11 1.951(4) .
Cr3 O9 1.950(3) .
Cr4 F3 1.890(3) .
Cr4 O13 1.932(4) .
Cr4 O12 1.934(5) .
Cr4 F4 1.941(3) .
Cr4 O10 1.970(5) .
Cr4 O15 1.978(6) .
Cr5 F5 1.924(3) .
Cr5 F4 1.926(3) .
Cr5 O17 1.953(4) .
Cr5 O19 1.948(5) .
Cr5 O14 1.951(4) .
Cr5 O16 1.956(5) .
Cr6 F6 1.902(3) .
Cr6 F5 1.926(3) .
Cr6 O21 1.940(4) .
Cr6 O23 1.946(4) .
Cr6 O18 1.965(4) .
Cr6 O20 1.965(4) .
Cr7 F7 1.906(3) .
Cr7 O27 1.909(4) .
Cr7 O25 1.938(3) .
Cr7 F6 1.955(3) .
Cr7 O22 1.970(4) .
Cr7 O24 2.001(4) .
Cr8 F8 1.984(3) .
Cr8 O29 1.985(4) .
Cr8 O26 1.989(4) .
Cr8 O31 2.008(3) .
Cr8 O28 2.014(4) .
Cr8 F7 2.023(3) .
Cu1 O1A 1.971(6) .
Cu1 O3A 1.976(6) .
Cu1 O2A 1.970(6) 3_575
Cu1 O4A 1.975(6) 3_575
Cu1 Cu1 2.5862(15) 3_575
O2A Cu1 1.971(6) 3_575
O4A Cu1 1.975(6) 3_575

loop_
_geom_hbond_atom_site_label_D
_geom_hbond_atom_site_label_H
_geom_hbond_atom_site_label_A
_geom_hbond_distance_DH
_geom_hbond_distance_HA
_geom_hbond_distance_DA
_geom_hbond_angle_DHA
C95 H95A F3 0.99 2.47 3.372(7) 150.5
N94 H94B F1 0.99 1.9 2.867(6) 166.2
N94 H94A F8 0.99 2.25 2.761(5) 111
N94 H94A F7 0.99 1.89 2.849(5) 163.1
C93 H93B F6 0.99 2.61 3.269(6) 124.1
C93 H93B F5 0.99 2.56 3.463(7) 151.3
C93 H93A F3 0.99 2.6 3.433(6) 141.7
